data_7224197
loop_
_publ_author_name
'Helttunen, Kaisa'
'Nissinen, Maija'

_publ_section_title
;
 Inverted molecular cups: 1-D and 2-D Ag(i) coordination polymers from
 resorcinarene bis-thiacrowns
;
_journal_issue 26
_journal_name_full CrystEngComm
_journal_page_first 4944
_journal_paper_doi 10.1039/C6CE00243A
_journal_volume 18
_journal_year 2016
_chemical_formula_moiety 'C142 H192 Ag5 F15 O26 S8, 5.5(C2 H6 O), O'
_chemical_formula_sum 'C153 H227 Ag5 F15 O32.5 S8'
_chemical_formula_weight 3667.16
_chemical_name_common
;
n-Ag5[C-pentyl tetramethoxy resorcinarene bis-thiacrown]2[trifluoroacetate]5 ethanol solvate hydrate
;
_chemical_name_systematic
'n-Ag5[C-pentyl tetramethoxy resorcinarene bis-thiacrown]2[trifluoroacetate]5 ethanol solvate hydrate'
_space_group_crystal_system triclinic
_space_group_IT_number 2
_space_group_name_Hall '-P 1'
_space_group_name_H-M_alt 'P -1'
_symmetry_space_group_name_Hall '-P 1'
_symmetry_space_group_name_H-M 'P -1'
_atom_sites_solution_hydrogens geom
_audit_creation_date 2015-08-11
_audit_creation_method
;
Olex2 1.2
(compiled 2014.07.22 svn.r2960 for OlexSys, GUI svn.r4862)
;
_audit_update_record
;
2016-01-25 deposited with the CCDC.
2016-02-10 downloaded from the CCDC.
;
_cell_angle_alpha 92.255(2)
_cell_angle_beta 98.785(2)
_cell_angle_gamma 106.258(3)
_cell_formula_units_Z 2
_cell_length_a 17.7963(6)
_cell_length_b 20.7997(6)
_cell_length_c 24.3087(5)
_cell_measurement_reflns_used 17752
_cell_measurement_temperature 123.00(10)
_cell_measurement_theta_max 74.0270
_cell_measurement_theta_min 3.8940
_cell_volume 8504.9(4)
_computing_cell_refinement
;
CrysAlisPro, Agilent Technologies,
Version 1.171.36.32 (release 02-08-2013 CrysAlis171 .NET)
(compiled Aug  2 2013,16:46:58)
;
_computing_data_collection
;
CrysAlisPro, Agilent Technologies,
Version 1.171.36.32 (release 02-08-2013 CrysAlis171 .NET)
(compiled Aug  2 2013,16:46:58)
;
_computing_data_reduction
;
CrysAlisPro, Agilent Technologies,
Version 1.171.36.32 (release 02-08-2013 CrysAlis171 .NET)
(compiled Aug  2 2013,16:46:58)
;
_computing_molecular_graphics 'Olex2 (Dolomanov et al., 2009)'
_computing_publication_material 'Olex2 (Dolomanov et al., 2009)'
_computing_structure_refinement 'ShelXL (Sheldrick, 2008)'
_diffrn_ambient_temperature 123.00(10)
_diffrn_detector_area_resol_mean 5.1977
_diffrn_measured_fraction_theta_full 0.982
_diffrn_measured_fraction_theta_max 0.938
_diffrn_measurement_details
;
  1 omega -112.00  -14.00   1.0000   10.0000
omega____ theta____ kappa____ phi______ frames
    -      -41.6513  -57.0000 -180.0000 98

  2 omega  -70.00   30.00   1.0000   10.0000
omega____ theta____ kappa____ phi______ frames
    -      -41.6513   57.0000  -30.0000 100

  3 omega  -93.00   -2.00   1.0000   10.0000
omega____ theta____ kappa____ phi______ frames
    -      -41.6513  125.0000   30.0000 91

  4 omega   30.00   91.00   1.0000   47.0000
omega____ theta____ kappa____ phi______ frames
    -      106.6601  -30.0000  -60.0000 61

  5 omega   30.00   91.00   1.0000   47.0000
omega____ theta____ kappa____ phi______ frames
    -      106.6601  -30.0000  120.0000 61

  6 omega   24.00  101.00   1.0000   47.0000
omega____ theta____ kappa____ phi______ frames
    -      106.6601  -94.0000  -60.0000 77

  7 omega   40.00   91.00   1.0000   47.0000
omega____ theta____ kappa____ phi______ frames
    -      106.6601  -30.0000 -120.0000 51

  8 omega   78.00  177.00   1.0000   47.0000
omega____ theta____ kappa____ phi______ frames
    -      106.6601   30.0000  -90.0000 99

  9 omega   52.00  122.00   1.0000   47.0000
omega____ theta____ kappa____ phi______ frames
    -      106.6601 -125.0000  -90.0000 70

 10 omega   32.00   91.00   1.0000   47.0000
omega____ theta____ kappa____ phi______ frames
    -      106.6601  -30.0000   60.0000 59

 11 omega   30.00   88.00   1.0000   47.0000
omega____ theta____ kappa____ phi______ frames
    -      106.6601  -30.0000    0.0000 58

 12 omega   44.00  108.00   1.0000   47.0000
omega____ theta____ kappa____ phi______ frames
    -      106.6601  -94.0000    0.0000 64

 13 omega   36.00  134.00   1.0000   47.0000
omega____ theta____ kappa____ phi______ frames
    -      106.6601  -77.0000   60.0000 98
;
_diffrn_measurement_device_type 'SuperNova, Dual, Cu at zero, Atlas'
_diffrn_measurement_method '\w scans'
_diffrn_orient_matrix_UB_11 -0.0759951000
_diffrn_orient_matrix_UB_12 0.0187526000
_diffrn_orient_matrix_UB_13 0.0071545000
_diffrn_orient_matrix_UB_21 -0.0452209000
_diffrn_orient_matrix_UB_22 -0.0750541000
_diffrn_orient_matrix_UB_23 -0.0009392000
_diffrn_orient_matrix_UB_31 0.0235565000
_diffrn_orient_matrix_UB_32 0.0035453000
_diffrn_orient_matrix_UB_33 0.0639631000
_diffrn_radiation_monochromator mirror
_diffrn_radiation_type CuK\a
_diffrn_radiation_wavelength 1.54184
_diffrn_reflns_av_R_equivalents 0.0780
_diffrn_reflns_av_unetI/netI 0.0940
_diffrn_reflns_Laue_measured_fraction_full 0.982
_diffrn_reflns_Laue_measured_fraction_max 0.938
_diffrn_reflns_limit_h_max 21
_diffrn_reflns_limit_h_min -21
_diffrn_reflns_limit_k_max 24
_diffrn_reflns_limit_k_min -25
_diffrn_reflns_limit_l_max 30
_diffrn_reflns_limit_l_min -17
_diffrn_reflns_number 52066
_diffrn_reflns_point_group_measured_fraction_full 0.982
_diffrn_reflns_point_group_measured_fraction_max 0.938
_diffrn_reflns_theta_full 67.684
_diffrn_reflns_theta_max 74.578
_diffrn_reflns_theta_min 3.304
_diffrn_source 'SuperNova (Cu) X-ray Source'
_exptl_absorpt_coefficient_mu 6.162
_exptl_absorpt_correction_T_max 1.00000
_exptl_absorpt_correction_T_min 0.69602
_exptl_absorpt_correction_type multi-scan
_exptl_absorpt_process_details
;
CrysAlisPro, Agilent Technologies,
Version 1.171.36.32 (release 02-08-2013 CrysAlis171 .NET)
(compiled Aug  2 2013,16:46:58)
Empirical absorption correction using spherical harmonics,
 implemented in SCALE3 ABSPACK scaling algorithm.
;
_exptl_crystal_colour colourless
_exptl_crystal_colour_primary colourless
_exptl_crystal_density_diffrn 1.432
_exptl_crystal_description block
_exptl_crystal_F_000 3806
_exptl_crystal_recrystallization_method 'Re-crystallisation from solvent: dichloromethane, ethanol'
_exptl_crystal_size_max 0.2
_exptl_crystal_size_mid 0.1
_exptl_crystal_size_min 0.05
_refine_diff_density_max 1.390
_refine_diff_density_min -2.023
_refine_diff_density_rms 0.133
_refine_ls_extinction_coef 0.00028(3)
_refine_ls_extinction_expression Fc^*^=kFc[1+0.001xFc^2^\l^3^/sin(2\q)]^-1/4^
_refine_ls_extinction_method SHELXL
_refine_ls_goodness_of_fit_ref 0.991
_refine_ls_hydrogen_treatment constr
_refine_ls_matrix_type full
_refine_ls_number_parameters 1997
_refine_ls_number_reflns 32678
_refine_ls_number_restraints 337
_refine_ls_restrained_S_all 0.992
_refine_ls_R_factor_all 0.1131
_refine_ls_R_factor_gt 0.0739
_refine_ls_shift/su_max 0.001
_refine_ls_shift/su_mean 0.000
_refine_ls_structure_factor_coef Fsqd
_refine_ls_weighting_details 'w=1/[\s^2^(Fo^2^)+(0.1327P)^2^] where P=(Fo^2^+2Fc^2^)/3'
_refine_ls_weighting_scheme calc
_refine_ls_wR_factor_gt 0.1970
_refine_ls_wR_factor_ref 0.2279
_reflns_Friedel_coverage 0.000
_reflns_number_gt 20529
_reflns_number_total 32678
_reflns_threshold_expression 'I > 2\s(I)'
_cod_data_source_file c6ce00243a2.cif
_cod_data_source_block 3-A
_cod_depositor_comments 'Adding full bibliography for 7224194--7224197.cif.'
_cod_original_cell_volume 8504.8(4)
_cod_original_formula_sum 'C153 H227 Ag5 F15 O32.50 S8'
_cod_database_code 7224197
_shelxl_version_number 2014/6
_shelx_space_group_comment
;
The symmetry employed for this shelxl refinement is uniquely defined
by the following loop, which should always be used as a source of
symmetry information in preference to the above space-group names.
They are only intended as comments.
;
_reflns_odcompleteness_completeness 98.38
_reflns_odcompleteness_iscentric 1
_reflns_odcompleteness_theta 66.97
_olex2_refinement_description
;
1. Fixed Uiso
 At 1.2 times of:
  All C(H) groups, All C(H,H) groups, All C(H,H,H,H) groups
 At 1.5 times of:
  All C(H,H,H) groups, All C(H,H,H,H,H,H) groups, All O(H) groups
2. Shared sites
{C61, C61B}
3. Restrained distances
 F11-C74
 1.39 with sigma of 0.02
 C52A-C53A = C54A-C53A = C54A-C55A = C56A-C55A
 1.54 with sigma of 0.02
 O109-C110
 1.43 with sigma of 0.02
 C111-C110
 1.54 with sigma of 0.02
 C113-C114
 1.54 with sigma of 0.02
 C113-O112
 1.43 with sigma of 0.02
 C104-C105
 1.54 with sigma of 0.02
 O103-C104
 1.43 with sigma of 0.02
 C101-O100
 1.43 with sigma of 0.02
 C101-C102
 1.54 with sigma of 0.02
 C116-O117
 1.43 with sigma of 0.02
 C115-C116
 1.54 with sigma of 0.02
 C55B-C54A = C56A-C55B
 1.54 with sigma of 0.02
 C66A-C65A = C65A-C64A
 1.54 with sigma of 0.02
 C66B-C65A
 1.54 with sigma of 0.02
 F10-C74 = F12-C74
 1.39 with sigma of 0.02
 O106-C107
 1.43 with sigma of 0.02
 C108-C107
 1.54 with sigma of 0.02
 O109-C111
 2.42 with sigma of 0.02
 O103-C105
 2.42 with sigma of 0.02
 O100-C102
 2.42 with sigma of 0.02
 O106-C108
 2.42 with sigma of 0.02
 O112-C114
 2.42 with sigma of 0.02
 C115-O117
 2.42 with sigma of 0.02
 C59B-C60B
 1.54 with sigma of 0.02
 C58-C59B
 1.54 with sigma of 0.02
 C58-C59 = C60-C59 = C58-C57
 1.54 with sigma of 0.02
 C61-C60B = C61-C60
 1.54 with sigma of 0.02
 C61B-C60B
 1.54 with sigma of 0.02
 O1-C33 \\sim O1-C33B
 with sigma of 0.02
 C33-C34 \\sim C33B-C34
 with sigma of 0.02
4. Rigid bond restraints
 C52A, C53A, C54A, C55A, C55B, C56A
 with sigma for 1-2 distances of 0.01 and sigma for 1-3 distances of 0.01
 C66A, C66B, C65A, C64A, C63A
 with sigma for 1-2 distances of 0.01 and sigma for 1-3 distances of 0.01
 F12, F11, F10
 with sigma for 1-2 distances of 0.01 and sigma for 1-3 distances of 0.01
 C108, C107, O106
 with sigma for 1-2 distances of 0.01 and sigma for 1-3 distances of 0.01
 O100, C101, C102
 with sigma for 1-2 distances of 0.01 and sigma for 1-3 distances of 0.01
 C111, C110, O109
 with sigma for 1-2 distances of 0.01 and sigma for 1-3 distances of 0.01
 O112, C113, C114
 with sigma for 1-2 distances of 0.01 and sigma for 1-3 distances of 0.01
 C105, C104, O103
 with sigma for 1-2 distances of 0.01 and sigma for 1-3 distances of 0.01
 C115, C116, O117
 with sigma for 1-2 distances of 0.01 and sigma for 1-3 distances of 0.01
 C59B, C59, C60B, C60, C61, C58, C61B
 with sigma for 1-2 distances of 0.01 and sigma for 1-3 distances of 0.01
5. Uiso/Uaniso restraints and constraints
C52A \\sim C53A \\sim C54A \\sim C55A \\sim C55B \\sim C56A: within 1.7A with
sigma of 0.04 and sigma for terminal atoms of 0.08
C66A \\sim C66B \\sim C65A \\sim C64A \\sim C63A: within 1.7A with sigma of
0.04 and sigma for terminal atoms of 0.08
F12 \\sim F11 \\sim F10: within 1.7A with sigma of 0.04 and sigma for terminal
atoms of 0.08
C108 \\sim C107 \\sim O106: within 1.7A with sigma of 0.04 and sigma for
terminal atoms of 0.08
O100 \\sim C101 \\sim C102: within 1.7A with sigma of 0.04 and sigma for
terminal atoms of 0.08
C111 \\sim C110 \\sim O109: within 1.7A with sigma of 0.04 and sigma for
terminal atoms of 0.08
O112 \\sim C113 \\sim C114: within 1.7A with sigma of 0.04 and sigma for
terminal atoms of 0.08
C105 \\sim C104 \\sim O103: within 1.7A with sigma of 0.04 and sigma for
terminal atoms of 0.08
O117 \\sim C116 \\sim C115: within 1.7A with sigma of 0.04 and sigma for
terminal atoms of 0.08
C61 \\sim C60 \\sim C60B \\sim C59 \\sim C59B \\sim C58 \\sim C61B: within 1.7A
with sigma of 0.04 and sigma for terminal atoms of 0.08
Uanis(C114) \\sim Ueq: with sigma of 0.1 and sigma for terminal atoms of 0.2
Uanis(C102) \\sim Ueq, Uanis(C101) \\sim Ueq: with sigma of 0.1 and sigma for
terminal atoms of 0.2
Uanis(O118) \\sim Ueq, Uanis(O119) \\sim Ueq: with sigma of 0.1 and sigma for
terminal atoms of 0.2
Uanis(C33B) = Uanis(C33)
Uanis(C61) = Uanis(C61B)
Uanis(C66B) = Uanis(C66A)
6. Others
 Sof(H34C)=Sof(H34D)=Sof(C33B)=Sof(H33E)=Sof(H33F)=1-FVAR(1)
 Sof(C33)=Sof(H33A)=Sof(H33B)=Sof(H34A)=Sof(H34B)=FVAR(1)
 Sof(H54E)=Sof(H54F)=Sof(H56G)=Sof(H56H)=Sof(H56I)=Sof(C55B)=Sof(H55E)=
 Sof(H55F)=1-FVAR(2)
 Sof(H54C)=Sof(H54D)=Sof(C55A)=Sof(H55C)=Sof(H55D)=Sof(H56D)=Sof(H56E)=
 Sof(H56F)=FVAR(2)
 Sof(H58C)=Sof(H58D)=Sof(H65E)=Sof(H65F)=Sof(C59B)=Sof(H59E)=Sof(H59F)=
 Sof(C60B)=Sof(H60E)=Sof(H60F)=Sof(C61B)=Sof(H61G)=Sof(H61H)=Sof(H61I)=
 Sof(C66B)=Sof(H66G)=Sof(H66H)=Sof(H66I)=1-FVAR(3)
 Sof(H58A)=Sof(H58B)=Sof(C59)=Sof(H59A)=Sof(H59B)=Sof(C60)=Sof(H60A)=Sof(H60B)=
 Sof(C61)=Sof(H61A)=Sof(H61B)=Sof(H61C)=Sof(H65C)=Sof(H65D)=Sof(C66A)=Sof(H66D)=
 Sof(H66E)=Sof(H66F)=FVAR(3)
 Fixed Sof: O117(0.5) H117(0.5) C115(0.5) H11A(0.5) H11B(0.5) H11C(0.5)
 C116(0.5) H11D(0.5) H11E(0.5) O118(0.5) O119(0.5)
7.a Ternary CH refined with riding coordinates:
 C7(H7), C14(H14), C21(H21), C28(H28), C7A(H7A), C14A(H14A), C21A(H21A),
 C28A(H28A)
7.b Secondary CH2 refined with riding coordinates:
 C33(H33A,H33B), C34(H34A,H34B), C34(H34C,H34D), C35(H35A,H35B), C36(H36A,
 H36B), C37(H37A,H37B), C38(H38A,H38B), C39(H39A,H39B), C40(H40A,H40B),
 C41(H41A,H41B), C42(H42A,H42B), C43(H43A,H43B), C44(H44A,H44B), C45(H45A,H45B),
  C46(H46A,H46B), C47(H47A,H47B), C48(H48A,H48B), C49(H49A,H49B), C50(H50A,
 H50B), C52(H52A,H52B), C53(H53A,H53B), C54(H54A,H54B), C55(H55A,H55B),
 C57(H57A,H57B), C58(H58A,H58B), C58(H58C,H58D), C59(H59A,H59B), C60(H60A,H60B),
  C62(H62A,H62B), C63(H63A,H63B), C64(H64A,H64B), C65(H65A,H65B), C33A(H33C,
 H33D), C34A(H34E,H34F), C35A(H35C,H35D), C36A(H36C,H36D), C37A(H37C,H37D),
 C38A(H38C,H38D), C39A(H39C,H39D), C40A(H40C,H40D), C41A(H41C,H41D), C42A(H42C,
 H42D), C43A(H43C,H43D), C44A(H44C,H44D), C45A(H45C,H45D), C46A(H46C,H46D),
 C47A(H47C,H47D), C48A(H48C,H48D), C49A(H49C,H49D), C50A(H50C,H50D), C52A(H52C,
 H52D), C53A(H53C,H53D), C54A(H54C,H54D), C54A(H54E,H54F), C55A(H55C,H55D),
 C57A(H57C,H57D), C58A(H58E,H58F), C59A(H59C,H59D), C60A(H60C,H60D), C62A(H62C,
 H62D), C63A(H63C,H63D), C64A(H64C,H64D), C65A(H65C,H65D), C65A(H65E,H65F),
 C33B(H33E,H33F), C55B(H55E,H55F), C59B(H59E,H59F), C60B(H60E,H60F), C107(H10A,
 H10B), C116(H11D,H11E), C110(H11F,H11G), C113(H11K,H11L), C101(H10F,H10G),
 C104(H10K,H10L)
7.c Me refined with riding coordinates:
 C61(H61A,H61B,H61C), C56A(H56D,H56E,H56F), C56A(H56G,H56H,H56I), C61A(H61D,
 H61E,H61F), C66A(H66D,H66E,H66F), C61B(H61G,H61H,H61I), C66B(H66G,H66H,H66I),
 C108(H10C,H10D,H10E), C115(H11A,H11B,H11C), C105(H10M,H10N,H10O)
7.d Aromatic/amide H refined with riding coordinates:
 C2(H2), C5(H5), C9(H9), C12(H12), C16(H16), C19(H19), C23(H23), C26(H26),
 C2A(H2A), C5A(H5A), C9A(H9A), C12A(H12A), C16A(H16A), C19A(H19A), C23A(H23A),
 C26A(H26A)
7.e Tetrahedral OH refined with riding coordinates:
 O106(H106), O117(H117), O109(H109), O112(H112), O100(H100), O103(H103)
7.f Idealised Me refined as rotating group:
 C29(H29A,H29B,H29C), C30(H30A,H30B,H30C), C31(H31A,H31B,H31C), C32(H32A,H32B,
 H32C), C51(H51A,H51B,H51C), C56(H56A,H56B,H56C), C66(H66A,H66B,H66C),
 C29A(H29D,H29E,H29F), C30A(H30D,H30E,H30F), C31A(H31D,H31E,H31F), C32A(H32D,
 H32E,H32F), C51A(H51D,H51E,H51F), C111(H11H,H11I,H11J), C114(H11M,H11N,H11O),
 C102(H10H,H10I,H10J)
;
_olex2_submission_special_instructions 'No special instructions were received'

loop_
_space_group_symop_operation_xyz
'x, y, z'
'-x, -y, -z'

loop_
_atom_site_label
_atom_site_type_symbol
_atom_site_fract_x
_atom_site_fract_y
_atom_site_fract_z
_atom_site_U_iso_or_equiv
_atom_site_adp_type
_atom_site_occupancy
_atom_site_site_symmetry_order
_atom_site_calc_flag
_atom_site_refinement_flags_posn
_atom_site_refinement_flags_adp
_atom_site_refinement_flags_occupancy
_atom_site_disorder_assembly
_atom_site_disorder_group
Ag1 Ag 0.43242(3) 0.27912(3) 0.59150(2) 0.05297(16) Uani 1 1 d . . . . .
Ag2 Ag 0.51768(3) 0.38028(3) 0.78567(3) 0.05705(17) Uani 1 1 d . . . . .
Ag3 Ag 0.51828(3) 0.09655(3) 0.58819(2) 0.05023(15) Uani 1 1 d . . . . .
Ag4 Ag 0.35980(3) 0.08577(3) 0.65230(2) 0.04756(14) Uani 1 1 d . . . . .
Ag5 Ag 1.43978(3) 0.40465(3) 0.93277(2) 0.04782(14) Uani 1 1 d . . . . .
S1 S 0.32108(8) 0.18317(8) 0.61762(7) 0.0414(4) Uani 1 1 d . . . . .
S2 S 0.39988(9) 0.31559(9) 0.82484(8) 0.0508(4) Uani 1 1 d . . . . .
S3 S -0.33465(9) 0.14282(9) 0.57786(9) 0.0549(5) Uani 1 1 d . . . . .
S4 S -0.41245(8) -0.12024(8) 0.47928(7) 0.0446(4) Uani 1 1 d . . . . .
F1 F 0.2738(4) 0.3767(4) 0.4528(3) 0.112(2) Uani 1 1 d . . . . .
F2 F 0.3865(5) 0.4246(5) 0.4319(4) 0.142(3) Uani 1 1 d . . . . .
F3 F 0.3188(5) 0.3291(5) 0.3923(3) 0.126(3) Uani 1 1 d . . . . .
F4 F 0.3734(4) 0.4659(5) 0.6159(4) 0.131(3) Uani 1 1 d . . . . .
F5 F 0.4915(5) 0.5292(3) 0.6381(3) 0.107(2) Uani 1 1 d . . . . .
F6 F 0.4675(4) 0.4461(3) 0.5781(2) 0.0867(17) Uani 1 1 d . . . . .
F7 F 0.5554(4) 0.0944(3) 0.8174(2) 0.0847(16) Uani 1 1 d . . . . .
F8 F 0.5762(3) 0.2012(3) 0.8152(2) 0.0696(13) Uani 1 1 d . . . . .
F9 F 0.6531(3) 0.1536(3) 0.7815(2) 0.0788(16) Uani 1 1 d . . . . .
F10 F 0.4521(3) -0.1414(3) 0.6414(3) 0.0766(14) Uani 1 1 d D U . . .
F11 F 0.3328(4) -0.1450(3) 0.6482(4) 0.132(3) Uani 1 1 d D U . . .
F12 F 0.3673(4) -0.1541(3) 0.5702(3) 0.106(2) Uani 1 1 d D U . . .
F13 F 1.5666(3) 0.6339(2) 0.8576(2) 0.0664(12) Uani 1 1 d . . . . .
F14 F 1.6211(3) 0.6238(2) 0.9406(2) 0.0665(12) Uani 1 1 d . . . . .
F15 F 1.6706(3) 0.5989(3) 0.8711(2) 0.0725(14) Uani 1 1 d . . . . .
O1 O 0.1519(2) 0.0855(3) 0.6033(2) 0.0524(12) Uani 1 1 d . . . . .
O2 O -0.1322(3) 0.0103(3) 0.5399(2) 0.0505(12) Uani 1 1 d . . . . .
O3 O 0.2842(3) 0.1875(3) 0.8638(2) 0.0549(13) Uani 1 1 d . . . . .
O4 O 0.3018(2) 0.0157(2) 0.73018(19) 0.0435(10) Uani 1 1 d . . . . .
O5 O -0.1821(3) 0.1506(3) 0.7152(3) 0.0735(18) Uani 1 1 d . . . . .
O6 O 0.1045(3) 0.2464(2) 0.7406(3) 0.0583(14) Uani 1 1 d . . . . .
O7 O -0.3159(2) -0.1344(3) 0.5912(2) 0.0512(12) Uani 1 1 d . . . . .
O8 O -0.3386(3) -0.0031(3) 0.7539(3) 0.0639(16) Uani 1 1 d . . . . .
O9 O 0.3471(4) 0.3127(4) 0.5216(3) 0.0770(18) Uani 1 1 d . . . . .
O10 O 0.4484(4) 0.3312(3) 0.4754(3) 0.0794(19) Uani 1 1 d . . . . .
O11 O 0.4233(4) 0.3607(3) 0.6618(3) 0.0820(19) Uani 1 1 d . . . . .
O12 O 0.5100(4) 0.4479(3) 0.7149(3) 0.0742(17) Uani 1 1 d . . . . .
O13 O 0.5510(3) 0.1293(3) 0.6876(2) 0.0655(16) Uani 1 1 d . . . . .
O14 O 0.4527(3) 0.1302(3) 0.7340(2) 0.0663(16) Uani 1 1 d . . . . .
O15 O 0.4765(3) -0.0189(3) 0.6060(2) 0.0565(13) Uani 1 1 d . . . . .
O16 O 0.3571(3) -0.0200(3) 0.6253(2) 0.0584(14) Uani 1 1 d . . . . .
O17 O 1.4905(3) 0.5159(3) 0.9095(2) 0.0572(13) Uani 1 1 d . . . . .
O18 O 1.5669(3) 0.4792(3) 0.8588(2) 0.0636(15) Uani 1 1 d . . . . .
C1 C -0.0731(3) -0.0427(3) 0.6116(3) 0.0394(14) Uani 1 1 d . . . . .
C2 C -0.0038(3) -0.0455(3) 0.6462(3) 0.0373(13) Uani 1 1 d . . . . .
H2 H -0.0083 -0.0777 0.6720 0.045 Uiso 1 1 calc R . . . .
C3 C 0.0720(3) -0.0027(3) 0.6442(3) 0.0360(13) Uani 1 1 d . . . . .
C4 C 0.0772(3) 0.0460(3) 0.6067(3) 0.0375(13) Uani 1 1 d . . . . .
C5 C 0.0100(3) 0.0524(3) 0.5732(3) 0.0408(14) Uani 1 1 d . . . . .
H5 H 0.0144 0.0867 0.5494 0.049 Uiso 1 1 calc R . . . .
C6 C -0.0641(3) 0.0079(3) 0.5749(3) 0.0399(14) Uani 1 1 d . . . . .
C7 C 0.1462(3) -0.0109(3) 0.6803(3) 0.0388(14) Uani 1 1 d . . . . .
H7 H 0.1867 -0.0050 0.6563 0.047 Uiso 1 1 calc R . . . .
C8 C 0.1811(3) 0.0417(3) 0.7300(3) 0.0403(14) Uani 1 1 d . . . . .
C9 C 0.1382(4) 0.0791(3) 0.7536(3) 0.0419(15) Uani 1 1 d . . . . .
H9 H 0.0853 0.0724 0.7379 0.050 Uiso 1 1 calc R . . . .
C10 C 0.1715(3) 0.1265(3) 0.7999(3) 0.0432(15) Uani 1 1 d . . . . .
C11 C 0.2515(4) 0.1361(4) 0.8218(3) 0.0460(16) Uani 1 1 d . . . . .
C12 C 0.2951(4) 0.0983(4) 0.8016(3) 0.0451(16) Uani 1 1 d . . . . .
H12 H 0.3473 0.1035 0.8184 0.054 Uiso 1 1 calc R . . . .
C13 C 0.2593(4) 0.0516(3) 0.7553(3) 0.0422(15) Uani 1 1 d . . . . .
C14 C 0.1251(4) 0.1666(3) 0.8264(3) 0.0475(17) Uani 1 1 d . . . . .
H14 H 0.1557 0.2140 0.8277 0.057 Uiso 1 1 calc R . . . .
C15 C 0.0437(4) 0.1598(3) 0.7913(3) 0.0468(17) Uani 1 1 d . . . . .
C16 C -0.0250(4) 0.1118(4) 0.8004(4) 0.0534(19) Uani 1 1 d . . . . .
H16 H -0.0194 0.0818 0.8270 0.064 Uiso 1 1 calc R . . . .
C17 C -0.1005(4) 0.1059(4) 0.7725(4) 0.059(2) Uani 1 1 d . . . . .
C18 C -0.1063(4) 0.1515(4) 0.7354(4) 0.064(2) Uani 1 1 d . . . . .
C19 C -0.0398(4) 0.1977(4) 0.7220(4) 0.062(2) Uani 1 1 d . . . . .
H19 H -0.0458 0.2262 0.6942 0.075 Uiso 1 1 calc R . . . .
C20 C 0.0351(4) 0.2013(3) 0.7499(4) 0.053(2) Uani 1 1 d . . . . .
C21 C -0.1757(4) 0.0533(4) 0.7823(4) 0.072(3) Uani 1 1 d . . . . .
H21 H -0.2136 0.0780 0.7886 0.087 Uiso 1 1 calc R . . . .
C22 C -0.2139(4) 0.0054(4) 0.7289(4) 0.0536(19) Uani 1 1 d . . . . .
C23 C -0.1692(4) -0.0150(4) 0.6936(3) 0.0480(17) Uani 1 1 d . . . . .
H23 H -0.1143 0.0034 0.7008 0.058 Uiso 1 1 calc R . . . .
C24 C -0.2032(4) -0.0623(3) 0.6474(3) 0.0431(15) Uani 1 1 d . . . . .
C25 C -0.2854(4) -0.0878(3) 0.6365(3) 0.0451(15) Uani 1 1 d . . . . .
C26 C -0.3327(4) -0.0681(4) 0.6703(3) 0.0510(18) Uani 1 1 d . . . . .
H26 H -0.3878 -0.0848 0.6618 0.061 Uiso 1 1 calc R . . . .
C27 C -0.2966(4) -0.0230(4) 0.7172(3) 0.0528(18) Uani 1 1 d . . . . .
C28 C -0.1539(4) -0.0919(4) 0.6129(3) 0.0443(15) Uani 1 1 d . . . . .
H28 H -0.1828 -0.1014 0.5744 0.053 Uiso 1 1 calc R . . . .
C29 C -0.1239(4) 0.0578(4) 0.4984(3) 0.0483(16) Uani 1 1 d . . . . .
H29A H -0.1740 0.0504 0.4741 0.072 Uiso 1 1 calc GR . . . .
H29B H -0.0849 0.0520 0.4769 0.072 Uiso 1 1 calc GR . . . .
H29C H -0.1073 0.1026 0.5163 0.072 Uiso 1 1 calc GR . . . .
C30 C 0.3542(4) -0.0110(4) 0.7675(3) 0.0570(19) Uani 1 1 d . . . . .
H30A H 0.3740 -0.0408 0.7465 0.086 Uiso 1 1 calc GR . . . .
H30B H 0.3257 -0.0353 0.7943 0.086 Uiso 1 1 calc GR . . . .
H30C H 0.3979 0.0252 0.7866 0.086 Uiso 1 1 calc GR . . . .
C31 C 0.1025(5) 0.2799(4) 0.6901(4) 0.059(2) Uani 1 1 d . . . . .
H31A H 0.0854 0.2471 0.6584 0.089 Uiso 1 1 calc GR . . . .
H31B H 0.1547 0.3085 0.6885 0.089 Uiso 1 1 calc GR . . . .
H31C H 0.0662 0.3065 0.6896 0.089 Uiso 1 1 calc GR . . . .
C32 C -0.4229(4) -0.0337(5) 0.7448(4) 0.076(3) Uani 1 1 d . . . . .
H32A H -0.4465 -0.0206 0.7105 0.114 Uiso 1 1 calc GR . . . .
H32B H -0.4446 -0.0193 0.7752 0.114 Uiso 1 1 calc GR . . . .
H32C H -0.4339 -0.0817 0.7425 0.114 Uiso 1 1 calc GR . . . .
C33 C 0.1588(5) 0.1357(5) 0.5656(4) 0.044(2) Uani 0.765(13) 1 d . . P A 1
H33A H 0.1413 0.1721 0.5802 0.053 Uiso 0.765(13) 1 calc R . P A 1
H33B H 0.1246 0.1171 0.5302 0.053 Uiso 0.765(13) 1 calc R . P A 1
C34 C 0.2426(4) 0.1627(4) 0.5562(3) 0.0458(16) Uani 1 1 d . . . . .
H34A H 0.2464 0.2030 0.5368 0.055 Uiso 0.765(13) 1 calc R . P A 1
H34B H 0.2533 0.1299 0.5314 0.055 Uiso 0.765(13) 1 calc R . P A 1
H34C H 0.2171 0.1983 0.5537 0.055 Uiso 0.235(13) 1 calc R . P A 2
H34D H 0.2665 0.1613 0.5231 0.055 Uiso 0.235(13) 1 calc R . P A 2
C35 C 0.2799(4) 0.2220(4) 0.6696(3) 0.0467(17) Uani 1 1 d . . . . .
H35A H 0.2682 0.2621 0.6563 0.056 Uiso 1 1 calc R . . . .
H35B H 0.2311 0.1910 0.6767 0.056 Uiso 1 1 calc R . . . .
C36 C 0.3409(4) 0.2397(4) 0.7220(3) 0.0479(16) Uani 1 1 d . . . . .
H36A H 0.3923 0.2624 0.7126 0.058 Uiso 1 1 calc R . . . .
H36B H 0.3448 0.1988 0.7384 0.058 Uiso 1 1 calc R . . . .
C37 C 0.3207(4) 0.2847(4) 0.7643(3) 0.0489(17) Uani 1 1 d . . . . .
H37A H 0.2726 0.2599 0.7770 0.059 Uiso 1 1 calc R . . . .
H37B H 0.3101 0.3228 0.7462 0.059 Uiso 1 1 calc R . . . .
C38 C 0.4212(4) 0.2399(4) 0.8487(3) 0.0516(18) Uani 1 1 d . . . . .
H38A H 0.4170 0.2094 0.8165 0.062 Uiso 1 1 calc R . . . .
H38B H 0.4756 0.2517 0.8684 0.062 Uiso 1 1 calc R . . . .
C39 C 0.3666(4) 0.2043(4) 0.8867(3) 0.056(2) Uani 1 1 d . . . . .
H39A H 0.3797 0.1633 0.8959 0.068 Uiso 1 1 calc R . . . .
H39B H 0.3765 0.2326 0.9212 0.068 Uiso 1 1 calc R . . . .
C40 C -0.2017(5) 0.1646(5) 0.6603(4) 0.071(3) Uani 1 1 d . . . . .
H40A H -0.1721 0.1475 0.6359 0.085 Uiso 1 1 calc R . . . .
H40B H -0.1918 0.2126 0.6575 0.085 Uiso 1 1 calc R . . . .
C41 C -0.2906(4) 0.1278(4) 0.6461(4) 0.058(2) Uani 1 1 d . . . . .
H41A H -0.3175 0.1423 0.6739 0.069 Uiso 1 1 calc R . . . .
H41B H -0.2983 0.0799 0.6477 0.069 Uiso 1 1 calc R . . . .
C42 C -0.3090(4) 0.0802(4) 0.5360(4) 0.062(2) Uani 1 1 d . . . . .
H42A H -0.3035 0.0957 0.4993 0.074 Uiso 1 1 calc R . . . .
H42B H -0.2580 0.0760 0.5533 0.074 Uiso 1 1 calc R . . . .
C43 C -0.3690(4) 0.0125(3) 0.5293(3) 0.0490(18) Uani 1 1 d . . . . .
H43A H -0.4185 0.0150 0.5077 0.059 Uiso 1 1 calc R . . . .
H43B H -0.3792 -0.0013 0.5658 0.059 Uiso 1 1 calc R . . . .
C44 C -0.3393(3) -0.0395(3) 0.4998(3) 0.0431(15) Uani 1 1 d . . . . .
H44A H -0.2945 -0.0465 0.5244 0.052 Uiso 1 1 calc R . . . .
H44B H -0.3203 -0.0213 0.4667 0.052 Uiso 1 1 calc R . . . .
C45 C -0.4503(4) -0.1434(4) 0.5434(3) 0.0496(18) Uani 1 1 d . . . . .
H45A H -0.4551 -0.1038 0.5632 0.060 Uiso 1 1 calc R . . . .
H45B H -0.5029 -0.1752 0.5341 0.060 Uiso 1 1 calc R . . . .
C46 C -0.3971(4) -0.1742(4) 0.5809(3) 0.0511(17) Uani 1 1 d . . . . .
H46A H -0.4159 -0.1805 0.6162 0.061 Uiso 1 1 calc R . . . .
H46B H -0.4006 -0.2182 0.5639 0.061 Uiso 1 1 calc R . . . .
C47 C 0.1359(4) -0.0814(3) 0.7024(3) 0.0419(15) Uani 1 1 d . . . . .
H47A H 0.1802 -0.0788 0.7320 0.050 Uiso 1 1 calc R . . . .
H47B H 0.0877 -0.0937 0.7185 0.050 Uiso 1 1 calc R . . . .
C48 C 0.1316(4) -0.1365(4) 0.6579(3) 0.0518(18) Uani 1 1 d . . . . .
H48A H 0.0877 -0.1391 0.6280 0.062 Uiso 1 1 calc R . . . .
H48B H 0.1802 -0.1249 0.6422 0.062 Uiso 1 1 calc R . . . .
C49 C 0.1204(5) -0.2047(4) 0.6810(4) 0.063(2) Uani 1 1 d . . . . .
H49A H 0.1158 -0.2379 0.6506 0.076 Uiso 1 1 calc R . . . .
H49B H 0.0709 -0.2166 0.6954 0.076 Uiso 1 1 calc R . . . .
C50 C 0.1872(5) -0.2085(4) 0.7273(4) 0.065(2) Uani 1 1 d . . . . .
H50A H 0.2376 -0.1916 0.7145 0.078 Uiso 1 1 calc R . . . .
H50B H 0.1878 -0.1792 0.7596 0.078 Uiso 1 1 calc R . . . .
C51 C 0.1801(7) -0.2776(5) 0.7450(5) 0.091(3) Uani 1 1 d . . . . .
H51A H 0.1830 -0.3063 0.7140 0.136 Uiso 1 1 calc GR . . . .
H51B H 0.1302 -0.2950 0.7573 0.136 Uiso 1 1 calc GR . . . .
H51C H 0.2227 -0.2759 0.7750 0.136 Uiso 1 1 calc GR . . . .
C52 C 0.1184(4) 0.1516(4) 0.8873(3) 0.0518(18) Uani 1 1 d . . . . .
H52A H 0.0805 0.1078 0.8874 0.062 Uiso 1 1 calc R . . . .
H52B H 0.1696 0.1496 0.9065 0.062 Uiso 1 1 calc R . . . .
C53 C 0.0927(4) 0.2034(4) 0.9191(3) 0.058(2) Uani 1 1 d . . . . .
H53A H 0.1345 0.2456 0.9234 0.069 Uiso 1 1 calc R . . . .
H53B H 0.0460 0.2103 0.8967 0.069 Uiso 1 1 calc R . . . .
C54 C 0.0739(6) 0.1862(5) 0.9755(4) 0.078(3) Uani 1 1 d . . . . .
H54A H 0.1195 0.1766 0.9970 0.094 Uiso 1 1 calc R . . . .
H54B H 0.0299 0.1454 0.9709 0.094 Uiso 1 1 calc R . . . .
C55 C 0.0528(7) 0.2391(7) 1.0089(5) 0.093(4) Uani 1 1 d . . . . .
H55A H 0.0289 0.2189 1.0397 0.111 Uiso 1 1 calc R . . . .
H55B H 0.0133 0.2544 0.9853 0.111 Uiso 1 1 calc R . . . .
C56 C 0.1222(8) 0.2991(5) 1.0320(5) 0.097(4) Uani 1 1 d . . . . .
H56A H 0.1431 0.3222 1.0018 0.146 Uiso 1 1 calc GR . . . .
H56B H 0.1627 0.2844 1.0542 0.146 Uiso 1 1 calc GR . . . .
H56C H 0.1049 0.3290 1.0549 0.146 Uiso 1 1 calc GR . . . .
C57 C -0.1666(5) 0.0136(6) 0.8331(4) 0.089(4) Uani 1 1 d D . . . .
H57A H -0.1224 -0.0046 0.8316 0.107 Uiso 1 1 calc R . . . .
H57B H -0.2141 -0.0241 0.8302 0.107 Uiso 1 1 calc R . . . .
C58 C -0.1530(7) 0.0523(7) 0.8906(4) 0.122(5) Uani 1 1 d D U . . .
H58A H -0.1983 0.0685 0.8941 0.146 Uiso 0.67(3) 1 calc R . P B 1
H58B H -0.1063 0.0908 0.8943 0.146 Uiso 0.67(3) 1 calc R . P B 1
H58C H -0.2030 0.0594 0.8961 0.146 Uiso 0.33(3) 1 calc R . P B 2
H58D H -0.1160 0.0962 0.8894 0.146 Uiso 0.33(3) 1 calc R . P B 2
C59 C -0.141(2) 0.0057(11) 0.9376(9) 0.169(9) Uani 0.67(3) 1 d D U P B 1
H59A H -0.1830 -0.0369 0.9311 0.203 Uiso 0.67(3) 1 calc R . P B 1
H59B H -0.0902 -0.0028 0.9405 0.203 Uiso 0.67(3) 1 calc R . P B 1
C60 C -0.147(2) 0.0464(13) 0.9902(8) 0.179(11) Uani 0.67(3) 1 d D U P B 1
H60A H -0.0977 0.0822 1.0017 0.215 Uiso 0.67(3) 1 calc R . P B 1
H60B H -0.1898 0.0666 0.9822 0.215 Uiso 0.67(3) 1 calc R . P B 1
C61 C -0.1612(18) 0.0010(13) 1.0360(8) 0.269(13) Uani 0.67(3) 1 d D U P B 1
H61A H -0.1646 0.0264 1.0689 0.403 Uiso 0.67(3) 1 calc R . P B 1
H61B H -0.2102 -0.0340 1.0245 0.403 Uiso 0.67(3) 1 calc R . P B 1
H61C H -0.1183 -0.0185 1.0440 0.403 Uiso 0.67(3) 1 calc R . P B 1
C62 C -0.1506(4) -0.1589(3) 0.6345(3) 0.0435(15) Uani 1 1 d . . . . .
H62A H -0.1192 -0.1501 0.6718 0.052 Uiso 1 1 calc R . . . .
H62B H -0.2041 -0.1846 0.6379 0.052 Uiso 1 1 calc R . . . .
C63 C -0.1166(4) -0.2023(4) 0.5996(3) 0.0488(17) Uani 1 1 d . . . . .
H63A H -0.1517 -0.2167 0.5639 0.059 Uiso 1 1 calc R . . . .
H63B H -0.0655 -0.1755 0.5923 0.059 Uiso 1 1 calc R . . . .
C64 C -0.1062(4) -0.2633(4) 0.6275(3) 0.0539(18) Uani 1 1 d . . . . .
H64A H -0.1572 -0.2888 0.6358 0.065 Uiso 1 1 calc R . . . .
H64B H -0.0704 -0.2483 0.6628 0.065 Uiso 1 1 calc R . . . .
C65 C -0.0742(5) -0.3101(4) 0.5942(4) 0.067(2) Uani 1 1 d . . . . .
H65A H -0.1111 -0.3270 0.5596 0.080 Uiso 1 1 calc R . . . .
H65B H -0.0241 -0.2845 0.5846 0.080 Uiso 1 1 calc R . . . .
C66 C -0.0616(7) -0.3688(5) 0.6246(5) 0.082(3) Uani 1 1 d . . . . .
H66A H -0.0213 -0.3527 0.6571 0.123 Uiso 1 1 calc GR . . . .
H66B H -0.0451 -0.3978 0.6003 0.123 Uiso 1 1 calc GR . . . .
H66C H -0.1103 -0.3934 0.6357 0.123 Uiso 1 1 calc GR . . . .
C67 C 0.3833(6) 0.3331(4) 0.4847(4) 0.072(3) Uani 1 1 d . . . . .
C68 C 0.3386(5) 0.3665(6) 0.4412(5) 0.077(3) Uani 1 1 d . . . . .
C69 C 0.4620(5) 0.4208(5) 0.6727(4) 0.069(2) Uani 1 1 d . . . . .
C70 C 0.4483(6) 0.4676(6) 0.6263(5) 0.082(3) Uani 1 1 d . . . . .
C71 C 0.5220(4) 0.1341(4) 0.7289(3) 0.0460(16) Uani 1 1 d . . . . .
C72 C 0.5782(4) 0.1460(4) 0.7852(4) 0.057(2) Uani 1 1 d . . . . .
C73 C 0.4108(4) -0.0442(4) 0.6182(3) 0.0536(18) Uani 1 1 d . . . . .
C74 C 0.3906(4) -0.1198(4) 0.6231(4) 0.063(2) Uani 1 1 d D . . . .
C75 C 1.5476(4) 0.5222(4) 0.8849(3) 0.0455(15) Uani 1 1 d . . . . .
C76 C 1.6028(4) 0.5951(4) 0.8872(3) 0.0520(18) Uani 1 1 d . . . . .
S1A S 0.64833(10) 0.35291(9) 0.81279(8) 0.0482(4) Uani 1 1 d . . . . .
S2A S 0.56934(9) 0.28541(10) 0.58093(8) 0.0525(4) Uani 1 1 d . . . . .
S3A S 1.29421(9) 0.38735(9) 0.93648(8) 0.0460(4) Uani 1 1 d . . . . .
S4A S 1.45096(9) 0.64520(9) 1.03537(8) 0.0491(4) Uani 1 1 d . . . . .
O1A O 0.8299(3) 0.5148(2) 0.8656(2) 0.0469(11) Uani 1 1 d . . . . .
O2A O 1.0922(3) 0.5048(3) 0.9460(2) 0.0563(13) Uani 1 1 d . . . . .
O3A O 0.7162(3) 0.4217(2) 0.6323(2) 0.0483(11) Uani 1 1 d . . . . .
O4A O 0.7373(3) 0.6188(3) 0.7523(2) 0.0510(12) Uani 1 1 d . . . . .
O5A O 1.1640(3) 0.4084(2) 0.7949(2) 0.0479(12) Uani 1 1 d . . . . .
O6A O 0.8756(3) 0.3339(3) 0.7665(3) 0.0591(14) Uani 1 1 d . . . . .
O7A O 1.3286(3) 0.6588(3) 0.9282(2) 0.0515(12) Uani 1 1 d . . . . .
O8A O 1.3346(3) 0.5483(3) 0.7501(2) 0.0652(16) Uani 1 1 d . . . . .
C1A C 1.0747(4) 0.5939(4) 0.8936(3) 0.0464(16) Uani 1 1 d . . . . .
C2A C 1.0248(4) 0.6228(4) 0.8587(3) 0.0468(16) Uani 1 1 d . . . . .
H2A H 1.0480 0.6621 0.8430 0.056 Uiso 1 1 calc R . . . .
C3A C 0.9427(4) 0.5957(3) 0.8462(3) 0.0423(15) Uani 1 1 d . . . . .
C4A C 0.9110(4) 0.5381(3) 0.8722(3) 0.0433(15) Uani 1 1 d . . . . .
C5A C 0.9582(4) 0.5050(4) 0.9041(3) 0.0469(16) Uani 1 1 d . . . . .
H5A H 0.9353 0.4646 0.9182 0.056 Uiso 1 1 calc R . . . .
C6A C 1.0409(4) 0.5339(4) 0.9144(3) 0.0460(15) Uani 1 1 d . . . . .
C7A C 0.8868(4) 0.6231(3) 0.8070(3) 0.0420(15) Uani 1 1 d . . . . .
H7A H 0.8463 0.6294 0.8280 0.050 Uiso 1 1 calc R . . . .
C8A C 0.8435(4) 0.5716(3) 0.7579(3) 0.0437(15) Uani 1 1 d . . . . .
C9A C 0.8747(4) 0.5225(3) 0.7387(3) 0.0430(15) Uani 1 1 d . . . . .
H9A H 0.9253 0.5226 0.7555 0.052 Uiso 1 1 calc R . . . .
C10A C 0.8339(4) 0.4728(3) 0.6955(3) 0.0450(16) Uani 1 1 d . . . . .
C11A C 0.7580(4) 0.4738(3) 0.6715(3) 0.0437(15) Uani 1 1 d . . . . .
C12A C 0.7252(4) 0.5227(4) 0.6886(3) 0.0453(15) Uani 1 1 d . . . . .
H12A H 0.6750 0.5231 0.6712 0.054 Uiso 1 1 calc R . . . .
C13A C 0.7673(4) 0.5712(3) 0.7319(3) 0.0448(15) Uani 1 1 d . . . . .
C14A C 0.8670(4) 0.4166(4) 0.6776(3) 0.055(2) Uani 1 1 d . . . . .
H14A H 0.8280 0.3743 0.6823 0.066 Uiso 1 1 calc R . . . .
C15A C 0.9449(4) 0.4166(3) 0.7135(3) 0.0495(18) Uani 1 1 d . . . . .
C16A C 1.0174(4) 0.4599(3) 0.7037(3) 0.0488(17) Uani 1 1 d . . . . .
H16A H 1.0157 0.4902 0.6767 0.059 Uiso 1 1 calc R . . . .
C17A C 1.0906(4) 0.4597(3) 0.7320(3) 0.0475(17) Uani 1 1 d . . . . .
C18A C 1.0898(4) 0.4119(3) 0.7717(3) 0.0472(17) Uani 1 1 d . . . . .
C19A C 1.0203(4) 0.3707(4) 0.7854(3) 0.0511(18) Uani 1 1 d . . . . .
H19A H 1.0221 0.3418 0.8135 0.061 Uiso 1 1 calc R . . . .
C20A C 0.9467(4) 0.3736(3) 0.7558(3) 0.0505(19) Uani 1 1 d . . . . .
C21A C 1.1699(4) 0.5058(3) 0.7226(3) 0.0496(18) Uani 1 1 d . . . . .
H21A H 1.2023 0.4767 0.7145 0.060 Uiso 1 1 calc R . . . .
C22A C 1.2137(4) 0.5497(3) 0.7759(3) 0.0436(15) Uani 1 1 d . . . . .
C23A C 1.1731(4) 0.5717(3) 0.8143(3) 0.0452(16) Uani 1 1 d . . . . .
H23A H 1.1180 0.5605 0.8057 0.054 Uiso 1 1 calc R . . . .
C24A C 1.2101(4) 0.6089(3) 0.8643(3) 0.0412(14) Uani 1 1 d . . . . .
C25A C 1.2926(4) 0.6252(4) 0.8757(3) 0.0453(16) Uani 1 1 d . . . . .
C26A C 1.3360(4) 0.6062(4) 0.8387(3) 0.0459(16) Uani 1 1 d . . . . .
H26A H 1.3912 0.6182 0.8470 0.055 Uiso 1 1 calc R . . . .
C27A C 1.2958(4) 0.5689(4) 0.7889(3) 0.0492(17) Uani 1 1 d . . . . .
C28A C 1.1641(4) 0.6285(4) 0.9079(3) 0.0502(17) Uani 1 1 d . . . . .
H28A H 1.1836 0.6137 0.9437 0.060 Uiso 1 1 calc R . . . .
C29A C 1.0589(5) 0.4387(4) 0.9612(4) 0.0583(19) Uani 1 1 d . . . . .
H29D H 1.0354 0.4089 0.9280 0.087 Uiso 1 1 calc GR . . . .
H29E H 1.0189 0.4391 0.9835 0.087 Uiso 1 1 calc GR . . . .
H29F H 1.0999 0.4235 0.9822 0.087 Uiso 1 1 calc GR . . . .
C30A C 0.6530(5) 0.6087(5) 0.7371(4) 0.070(3) Uani 1 1 d . . . . .
H30D H 0.6413 0.6193 0.6992 0.104 Uiso 1 1 calc GR . . . .
H30E H 0.6366 0.6374 0.7616 0.104 Uiso 1 1 calc GR . . . .
H30F H 0.6252 0.5626 0.7403 0.104 Uiso 1 1 calc GR . . . .
C31A C 0.8749(4) 0.2950(4) 0.8129(4) 0.063(2) Uani 1 1 d . . . . .
H31D H 0.9051 0.2640 0.8088 0.094 Uiso 1 1 calc GR . . . .
H31E H 0.8211 0.2705 0.8150 0.094 Uiso 1 1 calc GR . . . .
H31F H 0.8979 0.3242 0.8465 0.094 Uiso 1 1 calc GR . . . .
C32A C 1.4183(5) 0.5592(7) 0.7658(4) 0.097(4) Uani 1 1 d . . . . .
H32D H 1.4386 0.5431 0.7353 0.146 Uiso 1 1 calc GR . . . .
H32E H 1.4282 0.5354 0.7979 0.146 Uiso 1 1 calc GR . . . .
H32F H 1.4441 0.6064 0.7747 0.146 Uiso 1 1 calc GR . . . .
C33A C 0.7932(4) 0.4439(4) 0.8554(3) 0.0489(16) Uani 1 1 d . . . . .
H33C H 0.7878 0.4233 0.8903 0.059 Uiso 1 1 calc R . . . .
H33D H 0.8239 0.4228 0.8349 0.059 Uiso 1 1 calc R . . . .
C34A C 0.7128(4) 0.4377(4) 0.8213(3) 0.0482(16) Uani 1 1 d . . . . .
H34E H 0.7198 0.4531 0.7848 0.058 Uiso 1 1 calc R . . . .
H34F H 0.6879 0.4666 0.8394 0.058 Uiso 1 1 calc R . . . .
C35A C 0.6723(4) 0.3187(4) 0.7492(3) 0.0517(18) Uani 1 1 d . . . . .
H35C H 0.7238 0.3463 0.7432 0.062 Uiso 1 1 calc R . . . .
H35D H 0.6763 0.2737 0.7545 0.062 Uiso 1 1 calc R . . . .
C36A C 0.6121(4) 0.3159(4) 0.6983(3) 0.0474(16) Uani 1 1 d . . . . .
H36C H 0.6112 0.3612 0.6910 0.057 Uiso 1 1 calc R . . . .
H36D H 0.5599 0.2912 0.7052 0.057 Uiso 1 1 calc R . . . .
C37A C 0.6301(4) 0.2820(4) 0.6468(3) 0.0504(17) Uani 1 1 d . . . . .
H37C H 0.6243 0.2352 0.6528 0.060 Uiso 1 1 calc R . . . .
H37D H 0.6852 0.3027 0.6438 0.060 Uiso 1 1 calc R . . . .
C38A C 0.6165(4) 0.3644(4) 0.5575(3) 0.0578(19) Uani 1 1 d . . . . .
H38C H 0.6618 0.3595 0.5419 0.069 Uiso 1 1 calc R . . . .
H38D H 0.5797 0.3732 0.5271 0.069 Uiso 1 1 calc R . . . .
C39A C 0.6451(4) 0.4255(4) 0.5983(3) 0.0516(17) Uani 1 1 d . . . . .
H39C H 0.6556 0.4659 0.5786 0.062 Uiso 1 1 calc R . . . .
H39D H 0.6052 0.4267 0.6211 0.062 Uiso 1 1 calc R . . . .
C40A C 1.1752(4) 0.3897(4) 0.8497(3) 0.0509(18) Uani 1 1 d . . . . .
H40C H 1.1532 0.3416 0.8506 0.061 Uiso 1 1 calc R . . . .
H40D H 1.1505 0.4128 0.8737 0.061 Uiso 1 1 calc R . . . .
C41A C 1.2650(4) 0.4110(4) 0.8678(3) 0.0445(15) Uani 1 1 d . . . . .
H41C H 1.2853 0.4594 0.8675 0.053 Uiso 1 1 calc R . . . .
H41D H 1.2886 0.3905 0.8411 0.053 Uiso 1 1 calc R . . . .
C42A C 1.2877(4) 0.4576(4) 0.9802(3) 0.0458(16) Uani 1 1 d . . . . .
H42C H 1.2418 0.4712 0.9642 0.055 Uiso 1 1 calc R . . . .
H42D H 1.2801 0.4433 1.0169 0.055 Uiso 1 1 calc R . . . .
C43A C 1.3626(4) 0.5181(4) 0.9860(3) 0.0433(15) Uani 1 1 d . . . . .
H43C H 1.4088 0.5040 1.0005 0.052 Uiso 1 1 calc R . . . .
H43D H 1.3690 0.5334 0.9494 0.052 Uiso 1 1 calc R . . . .
C44A C 1.3591(4) 0.5758(4) 1.0241(3) 0.0472(16) Uani 1 1 d . . . . .
H44C H 1.3485 0.5596 1.0599 0.057 Uiso 1 1 calc R . . . .
H44D H 1.3154 0.5922 1.0081 0.057 Uiso 1 1 calc R . . . .
C45A C 1.4656(4) 0.6662(4) 0.9639(3) 0.0543(19) Uani 1 1 d . . . . .
H45C H 1.5192 0.6952 0.9654 0.065 Uiso 1 1 calc R . . . .
H45D H 1.4603 0.6252 0.9413 0.065 Uiso 1 1 calc R . . . .
C46A C 1.4089(4) 0.7001(4) 0.9363(3) 0.0572(19) Uani 1 1 d . . . . .
H46C H 1.4136 0.7409 0.9590 0.069 Uiso 1 1 calc R . . . .
H46D H 1.4227 0.7127 0.9004 0.069 Uiso 1 1 calc R . . . .
C47A C 0.9243(4) 0.6908(3) 0.7864(3) 0.0476(16) Uani 1 1 d . . . . .
H47C H 0.9723 0.6890 0.7729 0.057 Uiso 1 1 calc R . . . .
H47D H 0.8880 0.6982 0.7550 0.057 Uiso 1 1 calc R . . . .
C48A C 0.9451(5) 0.7500(4) 0.8297(3) 0.0538(18) Uani 1 1 d . . . . .
H48C H 0.8975 0.7511 0.8440 0.065 Uiso 1 1 calc R . . . .
H48D H 0.9828 0.7432 0.8607 0.065 Uiso 1 1 calc R . . . .
C49A C 0.9802(6) 0.8171(4) 0.8084(4) 0.061(2) Uani 1 1 d . . . . .
H49C H 0.9455 0.8217 0.7749 0.073 Uiso 1 1 calc R . . . .
H49D H 1.0310 0.8179 0.7982 0.073 Uiso 1 1 calc R . . . .
C50A C 0.9925(7) 0.8774(4) 0.8504(4) 0.074(3) Uani 1 1 d . . . . .
H50C H 0.9417 0.8772 0.8604 0.088 Uiso 1 1 calc R . . . .
H50D H 1.0270 0.8730 0.8841 0.088 Uiso 1 1 calc R . . . .
C51A C 1.0284(8) 0.9437(4) 0.8280(5) 0.104(4) Uani 1 1 d . . . . .
H51D H 0.9963 0.9472 0.7934 0.156 Uiso 1 1 calc GR . . . .
H51E H 1.0811 0.9462 0.8219 0.156 Uiso 1 1 calc GR . . . .
H51F H 1.0306 0.9799 0.8545 0.156 Uiso 1 1 calc GR . . . .
C52A C 0.8746(5) 0.4151(5) 0.6156(4) 0.074(3) Uani 1 1 d D U . . .
H52C H 0.9230 0.4482 0.6103 0.089 Uiso 1 1 calc R . . . .
H52D H 0.8299 0.4255 0.5937 0.089 Uiso 1 1 calc R . . . .
C53A C 0.8764(9) 0.3432(7) 0.5969(5) 0.120(5) Uani 1 1 d D U . . .
H53C H 0.9243 0.3353 0.6165 0.144 Uiso 1 1 calc R . . . .
H53D H 0.8312 0.3104 0.6072 0.144 Uiso 1 1 calc R . . . .
C54A C 0.8740(10) 0.3333(7) 0.5355(5) 0.136(5) Uani 1 1 d D U . . .
H54C H 0.9240 0.3587 0.5255 0.163 Uiso 0.70(3) 1 calc R . P C 1
H54D H 0.8316 0.3483 0.5152 0.163 Uiso 0.70(3) 1 calc R . P C 1
H54E H 0.8951 0.3778 0.5236 0.163 Uiso 0.30(3) 1 calc R . P C 2
H54F H 0.8182 0.3184 0.5190 0.163 Uiso 0.30(3) 1 calc R . P C 2
C55A C 0.8590(16) 0.2555(9) 0.5208(8) 0.129(7) Uani 0.70(3) 1 d D U P C 1
H55C H 0.9034 0.2412 0.5389 0.155 Uiso 0.70(3) 1 calc R . P C 1
H55D H 0.8111 0.2299 0.5333 0.155 Uiso 0.70(3) 1 calc R . P C 1
C56A C 0.8504(13) 0.2446(10) 0.4580(7) 0.184(8) Uani 1 1 d D U . . .
H56D H 0.8412 0.1978 0.4473 0.276 Uiso 0.70(3) 1 calc R . P C 1
H56E H 0.8064 0.2590 0.4406 0.276 Uiso 0.70(3) 1 calc R . P C 1
H56F H 0.8982 0.2702 0.4462 0.276 Uiso 0.70(3) 1 calc R . P C 1
H56G H 0.8734 0.2156 0.4389 0.276 Uiso 0.30(3) 1 calc R . P C 2
H56H H 0.8059 0.2180 0.4728 0.276 Uiso 0.30(3) 1 calc R . P C 2
H56I H 0.8329 0.2735 0.4323 0.276 Uiso 0.30(3) 1 calc R . P C 2
C57A C 1.1625(4) 0.5468(4) 0.6723(3) 0.0563(19) Uani 1 1 d . . . . .
H57C H 1.1196 0.5669 0.6731 0.068 Uiso 1 1 calc R . . . .
H57D H 1.2114 0.5826 0.6734 0.068 Uiso 1 1 calc R . . . .
C58A C 1.1462(6) 0.5014(6) 0.6202(4) 0.081(3) Uani 1 1 d . . . . .
H58E H 1.1035 0.4612 0.6226 0.097 Uiso 1 1 calc R . . . .
H58F H 1.1932 0.4879 0.6161 0.097 Uiso 1 1 calc R . . . .
C59A C 1.1229(8) 0.5369(7) 0.5694(5) 0.100(4) Uani 1 1 d . . . . .
H59C H 1.1614 0.5808 0.5711 0.119 Uiso 1 1 calc R . . . .
H59D H 1.0716 0.5439 0.5711 0.119 Uiso 1 1 calc R . . . .
C60A C 1.1182(8) 0.4978(7) 0.5131(5) 0.104(4) Uani 1 1 d . . . . .
H60C H 1.0871 0.4514 0.5138 0.125 Uiso 1 1 calc R . . . .
H60D H 1.0910 0.5170 0.4833 0.125 Uiso 1 1 calc R . . . .
C61A C 1.2009(9) 0.4993(9) 0.5003(6) 0.130(6) Uani 1 1 d . . . . .
H61D H 1.1950 0.4745 0.4651 0.195 Uiso 1 1 calc R . . . .
H61E H 1.2314 0.5451 0.4988 0.195 Uiso 1 1 calc R . . . .
H61F H 1.2276 0.4795 0.5293 0.195 Uiso 1 1 calc R . . . .
C62A C 1.1827(4) 0.7066(4) 0.9156(4) 0.061(2) Uani 1 1 d . . . . .
H62C H 1.1648 0.7227 0.8805 0.073 Uiso 1 1 calc R . . . .
H62D H 1.2397 0.7266 0.9254 0.073 Uiso 1 1 calc R . . . .
C63A C 1.1410(5) 0.7298(5) 0.9625(4) 0.082(3) Uani 1 1 d . U . . .
H63C H 1.1572 0.7785 0.9667 0.099 Uiso 1 1 calc R . . . .
H63D H 1.0841 0.7149 0.9495 0.099 Uiso 1 1 calc R . . . .
C64A C 1.1576(7) 0.7049(7) 1.0200(5) 0.099(3) Uani 1 1 d D U . . .
H64C H 1.1273 0.7212 1.0443 0.119 Uiso 1 1 calc R . . . .
H64D H 1.1384 0.6562 1.0165 0.119 Uiso 1 1 calc R . . . .
C65A C 1.2441(7) 0.7261(6) 1.0475(6) 0.106(4) Uani 1 1 d D U . . .
H65C H 1.2774 0.7217 1.0204 0.127 Uiso 0.67(3) 1 calc R . P B 1
H65D H 1.2523 0.6978 1.0773 0.127 Uiso 0.67(3) 1 calc R . P B 1
H65E H 1.2717 0.7009 1.0279 0.127 Uiso 0.33(3) 1 calc R . P B 2
H65F H 1.2469 0.7130 1.0855 0.127 Uiso 0.33(3) 1 calc R . P B 2
C66A C 1.265(3) 0.7987(11) 1.071(2) 0.172(15) Uani 0.67(3) 1 d D U P B 1
H66D H 1.3200 0.8133 1.0888 0.259 Uiso 0.67(3) 1 calc R . P B 1
H66E H 1.2571 0.8263 1.0413 0.259 Uiso 0.67(3) 1 calc R . P B 1
H66F H 1.2321 0.8025 1.0979 0.259 Uiso 0.67(3) 1 calc R . P B 1
C33B C 0.1821(14) 0.0988(11) 0.5566(9) 0.044(2) Uani 0.235(13) 1 d . . P A 2
H33E H 0.1385 0.0965 0.5267 0.053 Uiso 0.235(13) 1 calc R . P A 2
H33F H 0.2047 0.0631 0.5477 0.053 Uiso 0.235(13) 1 calc R . P A 2
C55B C 0.913(2) 0.288(3) 0.506(2) 0.141(11) Uani 0.30(3) 1 d D U P C 2
H55E H 0.9314 0.2591 0.5324 0.169 Uiso 0.30(3) 1 calc R . P C 2
H55F H 0.9585 0.3148 0.4917 0.169 Uiso 0.30(3) 1 calc R . P C 2
C59B C -0.121(4) 0.021(3) 0.943(2) 0.176(11) Uani 0.33(3) 1 d D U P B 2
H59E H -0.1611 -0.0224 0.9342 0.211 Uiso 0.33(3) 1 calc R . P B 2
H59F H -0.0763 0.0142 0.9282 0.211 Uiso 0.33(3) 1 calc R . P B 2
C60B C -0.092(2) 0.009(3) 1.0029(12) 0.205(12) Uani 0.33(3) 1 d D U P B 2
H60E H -0.0475 0.0462 1.0199 0.246 Uiso 0.33(3) 1 calc R . P B 2
H60F H -0.0754 -0.0318 1.0033 0.246 Uiso 0.33(3) 1 calc R . P B 2
C61B C -0.1612(18) 0.0010(13) 1.0360(8) 0.269(13) Uani 0.33(3) 1 d D U P B 2
H61G H -0.1440 -0.0068 1.0739 0.403 Uiso 0.33(3) 1 calc R . P B 2
H61H H -0.1774 0.0414 1.0356 0.403 Uiso 0.33(3) 1 calc R . P B 2
H61I H -0.2053 -0.0363 1.0191 0.403 Uiso 0.33(3) 1 calc R . P B 2
C66B C 1.289(6) 0.8011(16) 1.050(4) 0.172(15) Uani 0.33(3) 1 d D U P B 2
H66G H 1.3430 0.8086 1.0682 0.259 Uiso 0.33(3) 1 calc R . P B 2
H66H H 1.2887 0.8148 1.0126 0.259 Uiso 0.33(3) 1 calc R . P B 2
H66I H 1.2638 0.8269 1.0704 0.259 Uiso 0.33(3) 1 calc R . P B 2
O106 O 0.5891(8) 0.7476(7) 0.7325(7) 0.204(6) Uani 1 1 d D U . . .
H106 H 0.5623 0.7274 0.7033 0.307 Uiso 1 1 calc R . . . .
C107 C 0.6727(10) 0.7728(11) 0.7255(7) 0.157(7) Uani 1 1 d D U . . .
H10A H 0.6782 0.8052 0.6977 0.189 Uiso 1 1 calc R . . . .
H10B H 0.6913 0.7359 0.7132 0.189 Uiso 1 1 calc R . . . .
C108 C 0.7211(13) 0.8056(10) 0.7814(9) 0.231(11) Uani 1 1 d D U . . .
H10C H 0.7760 0.8224 0.7779 0.346 Uiso 1 1 calc R . . . .
H10D H 0.7024 0.8421 0.7932 0.346 Uiso 1 1 calc R . . . .
H10E H 0.7155 0.7730 0.8086 0.346 Uiso 1 1 calc R . . . .
O117 O 0.606(3) 0.9579(19) 0.0750(12) 0.30(2) Uani 0.5 1 d D U P . .
H117 H 0.6171 0.9962 0.0653 0.446 Uiso 0.5 1 calc R . P . .
C115 C 0.521(3) 0.882(2) -0.0034(18) 0.26(2) Uani 0.5 1 d D U P . .
H11A H 0.4664 0.8588 -0.0188 0.392 Uiso 0.5 1 calc R . P . .
H11B H 0.5443 0.9108 -0.0296 0.392 Uiso 0.5 1 calc R . P . .
H11C H 0.5493 0.8491 0.0042 0.392 Uiso 0.5 1 calc R . P . .
C116 C 0.525(3) 0.923(2) 0.0504(15) 0.27(2) Uani 0.5 1 d D U P . .
H11D H 0.4950 0.9549 0.0427 0.319 Uiso 0.5 1 calc R . P . .
H11E H 0.5000 0.8932 0.0766 0.319 Uiso 0.5 1 calc R . P . .
O109 O 0.4902(7) 0.6816(6) 0.6246(5) 0.162(5) Uani 1 1 d D U . . .
H109 H 0.5171 0.6612 0.6108 0.243 Uiso 1 1 calc R . . . .
C110 C 0.4047(9) 0.6431(11) 0.6095(11) 0.211(10) Uani 1 1 d D U . . .
H11F H 0.3982 0.6132 0.5764 0.253 Uiso 1 1 calc R . . . .
H11G H 0.3904 0.6153 0.6396 0.253 Uiso 1 1 calc R . . . .
C111 C 0.3489(12) 0.6828(12) 0.5989(12) 0.250(13) Uani 1 1 d D U . . .
H11H H 0.3652 0.7137 0.5717 0.375 Uiso 1 1 calc GR . . . .
H11I H 0.3482 0.7073 0.6330 0.375 Uiso 1 1 calc GR . . . .
H11J H 0.2967 0.6534 0.5849 0.375 Uiso 1 1 calc GR . . . .
O112 O 0.2067(8) 0.3049(10) 0.5671(7) 0.225(9) Uani 1 1 d D U . . .
H112 H 0.2390 0.3131 0.5457 0.338 Uiso 1 1 calc R . . . .
C113 C 0.1647(13) 0.3531(13) 0.5645(12) 0.298(15) Uani 1 1 d D U . . .
H11K H 0.1732 0.3790 0.5325 0.358 Uiso 1 1 calc R . . . .
H11L H 0.1807 0.3836 0.5982 0.358 Uiso 1 1 calc R . . . .
C114 C 0.0732(11) 0.3093(18) 0.5586(11) 0.35(2) Uani 1 1 d D U . . .
H11M H 0.0547 0.2882 0.5212 0.532 Uiso 1 1 calc GR . . . .
H11N H 0.0416 0.3380 0.5664 0.532 Uiso 1 1 calc GR . . . .
H11O H 0.0687 0.2753 0.5846 0.532 Uiso 1 1 calc GR . . . .
O100 O 0.5085(8) 0.7700(8) 0.8115(7) 0.200(6) Uani 1 1 d D U . . .
H100 H 0.5390 0.7626 0.7917 0.301 Uiso 1 1 calc R . . . .
C101 C 0.4361(12) 0.7749(11) 0.7762(9) 0.258(13) Uani 1 1 d D U . . .
H10F H 0.3962 0.7315 0.7684 0.309 Uiso 1 1 calc R . . . .
H10G H 0.4472 0.7930 0.7412 0.309 Uiso 1 1 calc R . . . .
C102 C 0.4084(15) 0.8256(15) 0.8143(11) 0.298(16) Uani 1 1 d D U . . .
H10H H 0.3876 0.8551 0.7912 0.446 Uiso 1 1 calc GR . . . .
H10I H 0.4531 0.8516 0.8411 0.446 Uiso 1 1 calc GR . . . .
H10J H 0.3680 0.8004 0.8336 0.446 Uiso 1 1 calc GR . . . .
O103 O 0.5790(11) 0.8165(14) 0.9220(10) 0.406(19) Uani 1 1 d D U . . .
H103 H 0.5489 0.8067 0.8918 0.610 Uiso 1 1 calc R . . . .
C104 C 0.6610(16) 0.8231(19) 0.9133(13) 0.38(2) Uani 1 1 d D U . . .
H10K H 0.6869 0.8691 0.9068 0.452 Uiso 1 1 calc R . . . .
H10L H 0.6603 0.7941 0.8808 0.452 Uiso 1 1 calc R . . . .
C105 C 0.7054(15) 0.8035(15) 0.9644(15) 0.36(2) Uani 1 1 d D U . . .
H10M H 0.7589 0.8075 0.9592 0.543 Uiso 1 1 calc R . . . .
H10N H 0.7062 0.8326 0.9963 0.543 Uiso 1 1 calc R . . . .
H10O H 0.6796 0.7578 0.9704 0.543 Uiso 1 1 calc R . . . .
O118 O 0.407(3) 0.998(3) 0.0795(19) 0.46(5) Uani 0.5 1 d . U P . .
O119 O 0.310(4) 0.926(3) 0.9059(12) 0.41(4) Uani 0.5 1 d . U P . .

loop_
_atom_site_aniso_label
_atom_site_aniso_U_11
_atom_site_aniso_U_22
_atom_site_aniso_U_33
_atom_site_aniso_U_23
_atom_site_aniso_U_13
_atom_site_aniso_U_12
Ag1 0.0326(2) 0.0602(3) 0.0601(4) -0.0058(2) 0.0099(2) 0.0042(2)
Ag2 0.0345(2) 0.0558(3) 0.0726(4) -0.0191(3) 0.0083(2) 0.0034(2)
Ag3 0.0273(2) 0.0513(3) 0.0642(3) -0.0147(2) 0.0026(2) 0.00416(18)
Ag4 0.0364(2) 0.0532(3) 0.0528(3) -0.0067(2) 0.0092(2) 0.0133(2)
Ag5 0.0279(2) 0.0525(3) 0.0608(3) -0.0044(2) 0.0059(2) 0.01014(19)
S1 0.0263(6) 0.0469(8) 0.0474(9) -0.0109(7) 0.0082(6) 0.0058(6)
S2 0.0310(7) 0.0583(10) 0.0554(11) -0.0248(8) 0.0047(7) 0.0058(7)
S3 0.0308(7) 0.0485(9) 0.0806(13) -0.0154(9) 0.0101(8) 0.0064(6)
S4 0.0256(6) 0.0497(8) 0.0527(10) -0.0187(7) 0.0069(6) 0.0047(6)
F1 0.082(4) 0.152(7) 0.123(6) 0.025(5) 0.025(4) 0.061(5)
F2 0.094(5) 0.118(6) 0.207(10) 0.074(7) 0.003(6) 0.024(5)
F3 0.100(5) 0.188(9) 0.083(5) -0.016(5) -0.005(4) 0.045(6)
F4 0.085(5) 0.186(9) 0.150(7) 0.036(6) 0.018(5) 0.078(6)
F5 0.151(7) 0.067(4) 0.089(4) -0.007(3) 0.004(4) 0.022(4)
F6 0.091(4) 0.096(4) 0.068(3) -0.012(3) 0.011(3) 0.022(3)
F7 0.092(4) 0.072(3) 0.074(4) 0.003(3) -0.013(3) 0.013(3)
F8 0.052(2) 0.069(3) 0.079(3) -0.032(2) 0.001(2) 0.013(2)
F9 0.045(2) 0.093(4) 0.093(4) -0.028(3) -0.012(2) 0.028(2)
F10 0.062(3) 0.061(3) 0.112(4) 0.010(3) 0.027(3) 0.020(2)
F11 0.111(5) 0.072(4) 0.255(10) 0.050(5) 0.129(6) 0.038(4)
F12 0.091(4) 0.071(4) 0.139(6) -0.032(4) -0.005(4) 0.016(3)
F13 0.061(3) 0.056(3) 0.074(3) 0.005(2) 0.000(2) 0.011(2)
F14 0.061(3) 0.066(3) 0.061(3) -0.016(2) -0.002(2) 0.008(2)
F15 0.044(2) 0.076(3) 0.093(4) -0.003(3) 0.030(2) 0.002(2)
O1 0.0228(19) 0.063(3) 0.061(3) 0.015(3) 0.005(2) -0.004(2)
O2 0.027(2) 0.066(3) 0.056(3) 0.012(2) 0.006(2) 0.010(2)
O3 0.033(2) 0.063(3) 0.056(3) -0.027(2) 0.004(2) -0.001(2)
O4 0.029(2) 0.055(3) 0.043(3) -0.010(2) 0.0020(18) 0.0119(19)
O5 0.034(3) 0.083(4) 0.098(5) -0.026(4) 0.006(3) 0.014(3)
O6 0.029(2) 0.042(2) 0.095(4) -0.008(3) 0.003(2) 0.0003(19)
O7 0.026(2) 0.056(3) 0.062(3) -0.014(2) 0.007(2) -0.0015(19)
O8 0.030(2) 0.059(3) 0.094(4) -0.029(3) 0.021(2) -0.002(2)
O9 0.057(3) 0.077(4) 0.083(5) -0.004(4) -0.003(3) 0.007(3)
O10 0.054(3) 0.076(4) 0.098(5) -0.022(4) -0.003(3) 0.016(3)
O11 0.086(4) 0.066(4) 0.083(5) -0.017(3) 0.022(4) 0.005(3)
O12 0.077(4) 0.068(4) 0.073(4) -0.008(3) -0.003(3) 0.022(3)
O13 0.042(3) 0.086(4) 0.062(4) -0.020(3) 0.006(2) 0.013(3)
O14 0.036(3) 0.093(4) 0.064(4) -0.013(3) 0.004(2) 0.014(3)
O15 0.043(3) 0.046(3) 0.080(4) 0.001(2) 0.022(3) 0.006(2)
O16 0.047(3) 0.052(3) 0.080(4) -0.010(3) 0.022(3) 0.017(2)
O17 0.046(3) 0.057(3) 0.076(4) 0.004(3) 0.027(3) 0.017(2)
O18 0.043(3) 0.068(3) 0.072(4) -0.029(3) 0.009(2) 0.010(2)
C1 0.027(3) 0.045(3) 0.043(4) -0.003(3) 0.008(2) 0.004(2)
C2 0.029(3) 0.041(3) 0.037(3) -0.003(3) 0.001(2) 0.005(2)
C3 0.025(3) 0.040(3) 0.042(4) -0.008(3) 0.008(2) 0.008(2)
C4 0.025(3) 0.043(3) 0.043(4) -0.002(3) 0.008(2) 0.006(2)
C5 0.028(3) 0.044(3) 0.051(4) 0.005(3) 0.013(3) 0.007(2)
C6 0.028(3) 0.050(3) 0.042(4) 0.003(3) 0.007(2) 0.012(3)
C7 0.026(3) 0.040(3) 0.048(4) -0.009(3) 0.007(2) 0.006(2)
C8 0.030(3) 0.040(3) 0.045(4) -0.007(3) 0.010(3) 0.001(2)
C9 0.029(3) 0.038(3) 0.053(4) -0.008(3) 0.005(3) 0.003(2)
C10 0.028(3) 0.047(3) 0.047(4) -0.015(3) 0.006(3) 0.001(2)
C11 0.031(3) 0.052(4) 0.043(4) -0.017(3) 0.002(3) -0.001(3)
C12 0.030(3) 0.056(4) 0.042(4) -0.011(3) 0.003(3) 0.004(3)
C13 0.030(3) 0.041(3) 0.053(4) -0.008(3) 0.009(3) 0.006(2)
C14 0.026(3) 0.043(3) 0.064(5) -0.018(3) 0.011(3) -0.004(2)
C15 0.029(3) 0.041(3) 0.067(5) -0.020(3) 0.012(3) 0.005(2)
C16 0.033(3) 0.046(4) 0.073(5) -0.018(3) 0.014(3) 0.000(3)
C17 0.029(3) 0.052(4) 0.088(6) -0.027(4) 0.013(3) 0.001(3)
C18 0.028(3) 0.058(5) 0.098(7) -0.025(5) 0.005(4) 0.009(3)
C19 0.037(3) 0.045(4) 0.097(6) -0.017(4) -0.002(4) 0.010(3)
C20 0.030(3) 0.037(3) 0.087(6) -0.018(4) 0.008(3) 0.003(3)
C21 0.030(3) 0.065(5) 0.108(8) -0.040(5) 0.016(4) -0.004(3)
C22 0.029(3) 0.047(4) 0.076(5) -0.017(4) 0.015(3) -0.004(3)
C23 0.025(3) 0.051(4) 0.059(4) -0.010(3) 0.006(3) -0.002(3)
C24 0.029(3) 0.044(3) 0.050(4) -0.002(3) 0.007(3) 0.000(2)
C25 0.033(3) 0.043(3) 0.053(4) -0.005(3) 0.005(3) 0.002(3)
C26 0.026(3) 0.048(4) 0.070(5) -0.010(3) 0.006(3) -0.001(3)
C27 0.030(3) 0.048(4) 0.074(5) -0.011(3) 0.014(3) 0.001(3)
C28 0.031(3) 0.051(4) 0.047(4) 0.001(3) 0.009(3) 0.005(3)
C29 0.038(3) 0.056(4) 0.053(4) 0.012(3) 0.011(3) 0.015(3)
C30 0.046(4) 0.069(5) 0.058(5) -0.005(4) 0.001(3) 0.027(4)
C31 0.046(4) 0.057(4) 0.072(6) -0.008(4) 0.014(4) 0.011(3)
C32 0.035(4) 0.078(6) 0.108(7) -0.033(5) 0.023(4) 0.004(4)
C33 0.032(4) 0.050(5) 0.046(5) 0.001(4) 0.007(3) 0.005(3)
C34 0.028(3) 0.056(4) 0.049(4) -0.004(3) 0.011(3) 0.005(3)
C35 0.031(3) 0.054(4) 0.051(4) -0.015(3) 0.014(3) 0.003(3)
C36 0.038(3) 0.060(4) 0.045(4) -0.008(3) 0.011(3) 0.012(3)
C37 0.033(3) 0.059(4) 0.050(4) -0.014(3) 0.006(3) 0.009(3)
C38 0.032(3) 0.065(4) 0.050(4) -0.021(3) 0.001(3) 0.009(3)
C39 0.034(3) 0.063(4) 0.058(5) -0.026(4) -0.001(3) 0.000(3)
C40 0.046(4) 0.068(5) 0.085(7) -0.020(5) 0.008(4) -0.002(4)
C41 0.039(3) 0.052(4) 0.078(6) -0.015(4) 0.005(3) 0.010(3)
C42 0.033(3) 0.052(4) 0.093(6) -0.028(4) 0.016(4) 0.001(3)
C43 0.029(3) 0.050(4) 0.063(5) -0.021(3) 0.010(3) 0.005(3)
C44 0.026(3) 0.052(4) 0.050(4) -0.010(3) 0.009(3) 0.009(3)
C45 0.026(3) 0.049(4) 0.066(5) -0.019(3) 0.007(3) 0.000(3)
C46 0.032(3) 0.056(4) 0.054(4) -0.012(3) 0.003(3) 0.001(3)
C47 0.032(3) 0.041(3) 0.049(4) -0.009(3) 0.000(3) 0.010(2)
C48 0.048(4) 0.047(4) 0.057(5) -0.015(3) -0.002(3) 0.018(3)
C49 0.054(4) 0.047(4) 0.083(6) -0.017(4) 0.003(4) 0.013(3)
C50 0.055(4) 0.055(4) 0.082(6) 0.004(4) 0.012(4) 0.013(4)
C51 0.088(7) 0.059(5) 0.125(10) 0.010(6) 0.014(7) 0.022(5)
C52 0.035(3) 0.055(4) 0.056(5) -0.015(3) 0.011(3) -0.001(3)
C53 0.045(4) 0.064(5) 0.059(5) -0.015(4) 0.014(3) 0.008(3)
C54 0.065(5) 0.079(6) 0.081(6) -0.019(5) 0.041(5) -0.006(4)
C55 0.090(7) 0.132(10) 0.071(7) -0.003(7) 0.042(6) 0.042(7)
C56 0.150(11) 0.061(6) 0.093(8) -0.007(5) 0.062(8) 0.030(7)
C57 0.052(5) 0.114(9) 0.070(6) -0.027(6) 0.022(4) -0.028(5)
C58 0.068(6) 0.171(13) 0.085(6) -0.044(7) 0.023(6) -0.032(7)
C59 0.179(19) 0.162(16) 0.071(9) -0.028(9) 0.017(11) -0.097(14)
C60 0.20(2) 0.169(19) 0.085(9) -0.035(10) 0.020(13) -0.078(16)
C61 0.35(3) 0.25(2) 0.104(11) -0.015(13) 0.066(15) -0.09(2)
C62 0.028(3) 0.044(3) 0.051(4) -0.003(3) 0.007(3) 0.001(2)
C63 0.035(3) 0.059(4) 0.047(4) -0.009(3) 0.001(3) 0.009(3)
C64 0.040(3) 0.054(4) 0.060(5) -0.011(3) 0.004(3) 0.005(3)
C65 0.054(4) 0.065(5) 0.077(6) -0.024(4) 0.008(4) 0.015(4)
C66 0.087(7) 0.058(5) 0.098(8) -0.017(5) 0.012(6) 0.020(5)
C67 0.066(5) 0.053(5) 0.079(7) -0.021(4) 0.012(5) -0.005(4)
C68 0.050(5) 0.090(7) 0.086(7) 0.012(6) 0.008(5) 0.014(5)
C69 0.055(4) 0.062(5) 0.092(7) -0.021(5) 0.019(5) 0.020(4)
C70 0.076(6) 0.085(7) 0.085(7) -0.022(6) -0.005(5) 0.038(5)
C71 0.035(3) 0.049(4) 0.049(4) -0.005(3) -0.002(3) 0.009(3)
C72 0.047(4) 0.053(4) 0.065(5) -0.020(4) 0.003(4) 0.012(3)
C73 0.048(4) 0.043(4) 0.069(5) -0.010(3) 0.015(3) 0.012(3)
C74 0.040(4) 0.054(4) 0.096(7) -0.004(4) 0.024(4) 0.009(3)
C75 0.038(3) 0.052(4) 0.047(4) 0.000(3) 0.005(3) 0.013(3)
C76 0.045(4) 0.052(4) 0.055(5) -0.007(3) 0.011(3) 0.008(3)
S1A 0.0377(8) 0.0476(9) 0.0550(11) -0.0055(7) 0.0080(7) 0.0065(7)
S2A 0.0340(7) 0.0578(10) 0.0575(11) -0.0168(8) 0.0078(7) 0.0031(7)
S3A 0.0282(7) 0.0497(8) 0.0554(10) -0.0088(7) 0.0058(6) 0.0060(6)
S4A 0.0322(7) 0.0517(9) 0.0575(11) -0.0173(8) -0.0051(7) 0.0121(6)
O1A 0.037(2) 0.042(2) 0.060(3) -0.006(2) 0.010(2) 0.0082(19)
O2A 0.040(2) 0.064(3) 0.061(3) 0.004(3) 0.001(2) 0.013(2)
O3A 0.031(2) 0.046(2) 0.059(3) -0.015(2) -0.006(2) 0.0068(19)
O4A 0.046(3) 0.059(3) 0.053(3) -0.006(2) 0.005(2) 0.026(2)
O5A 0.029(2) 0.052(3) 0.059(3) -0.009(2) -0.001(2) 0.0129(19)
O6A 0.030(2) 0.055(3) 0.086(4) -0.014(3) 0.005(2) 0.006(2)
O7A 0.029(2) 0.066(3) 0.049(3) -0.012(2) -0.0062(19) 0.006(2)
O8A 0.037(2) 0.102(5) 0.053(3) -0.019(3) 0.003(2) 0.020(3)
C1A 0.031(3) 0.049(4) 0.054(4) -0.015(3) 0.005(3) 0.008(3)
C2A 0.036(3) 0.046(3) 0.054(4) -0.011(3) 0.004(3) 0.009(3)
C3A 0.034(3) 0.044(3) 0.048(4) -0.007(3) 0.007(3) 0.010(3)
C4A 0.034(3) 0.047(3) 0.046(4) -0.009(3) 0.009(3) 0.009(3)
C5A 0.037(3) 0.050(4) 0.052(4) -0.003(3) 0.007(3) 0.010(3)
C6A 0.037(3) 0.057(4) 0.043(4) -0.002(3) 0.003(3) 0.014(3)
C7A 0.038(3) 0.041(3) 0.046(4) -0.007(3) 0.002(3) 0.015(3)
C8A 0.039(3) 0.035(3) 0.054(4) -0.008(3) 0.007(3) 0.008(3)
C9A 0.029(3) 0.043(3) 0.053(4) -0.007(3) 0.002(3) 0.008(2)
C10A 0.030(3) 0.041(3) 0.058(4) -0.013(3) 0.005(3) 0.005(2)
C11A 0.033(3) 0.040(3) 0.052(4) -0.011(3) 0.001(3) 0.008(3)
C12A 0.036(3) 0.050(4) 0.050(4) -0.004(3) 0.005(3) 0.015(3)
C13A 0.038(3) 0.045(3) 0.051(4) -0.003(3) 0.006(3) 0.014(3)
C14A 0.031(3) 0.049(4) 0.078(5) -0.025(4) -0.005(3) 0.012(3)
C15A 0.033(3) 0.042(3) 0.070(5) -0.020(3) 0.001(3) 0.012(3)
C16A 0.034(3) 0.039(3) 0.068(5) -0.017(3) -0.003(3) 0.011(3)
C17A 0.035(3) 0.042(3) 0.061(5) -0.019(3) 0.003(3) 0.009(3)
C18A 0.028(3) 0.046(3) 0.063(5) -0.021(3) 0.001(3) 0.011(3)
C19A 0.041(3) 0.046(4) 0.064(5) -0.013(3) 0.000(3) 0.015(3)
C20A 0.029(3) 0.041(3) 0.076(5) -0.023(3) 0.003(3) 0.008(3)
C21A 0.033(3) 0.046(3) 0.064(5) -0.018(3) 0.003(3) 0.007(3)
C22A 0.038(3) 0.043(3) 0.048(4) -0.005(3) 0.000(3) 0.013(3)
C23A 0.033(3) 0.041(3) 0.057(4) -0.010(3) -0.006(3) 0.012(3)
C24A 0.030(3) 0.040(3) 0.049(4) -0.005(3) -0.002(3) 0.008(2)
C25A 0.038(3) 0.048(3) 0.043(4) -0.011(3) -0.008(3) 0.009(3)
C26A 0.028(3) 0.061(4) 0.044(4) -0.002(3) -0.007(3) 0.011(3)
C27A 0.034(3) 0.062(4) 0.052(4) -0.005(3) 0.007(3) 0.015(3)
C28A 0.032(3) 0.053(4) 0.057(4) -0.017(3) 0.001(3) 0.005(3)
C29A 0.047(4) 0.070(5) 0.063(5) 0.007(4) 0.013(4) 0.023(4)
C30A 0.053(4) 0.094(7) 0.070(6) -0.019(5) 0.002(4) 0.043(5)
C31A 0.041(4) 0.054(4) 0.089(6) -0.008(4) 0.012(4) 0.008(3)
C32A 0.042(4) 0.162(12) 0.085(7) -0.043(7) 0.009(4) 0.034(6)
C33A 0.041(3) 0.045(4) 0.056(4) -0.008(3) 0.005(3) 0.008(3)
C34A 0.036(3) 0.047(4) 0.058(4) -0.005(3) 0.017(3) 0.004(3)
C35A 0.039(3) 0.055(4) 0.060(5) -0.014(3) 0.008(3) 0.015(3)
C36A 0.038(3) 0.047(3) 0.059(5) -0.006(3) 0.012(3) 0.013(3)
C37A 0.037(3) 0.046(4) 0.064(5) -0.015(3) 0.008(3) 0.008(3)
C38A 0.040(4) 0.066(5) 0.059(5) -0.009(4) 0.004(3) 0.006(3)
C39A 0.032(3) 0.057(4) 0.060(5) -0.007(3) -0.001(3) 0.010(3)
C40A 0.031(3) 0.055(4) 0.059(5) -0.013(3) 0.002(3) 0.005(3)
C41A 0.035(3) 0.057(4) 0.038(4) -0.007(3) 0.003(3) 0.012(3)
C42A 0.032(3) 0.052(4) 0.052(4) -0.007(3) 0.010(3) 0.010(3)
C43A 0.028(3) 0.055(4) 0.045(4) -0.004(3) 0.002(3) 0.012(3)
C44A 0.032(3) 0.061(4) 0.049(4) -0.005(3) 0.004(3) 0.016(3)
C45A 0.035(3) 0.056(4) 0.062(5) -0.020(4) -0.001(3) 0.006(3)
C46A 0.038(3) 0.064(5) 0.059(5) -0.015(4) -0.008(3) 0.007(3)
C47A 0.049(4) 0.040(3) 0.053(4) -0.007(3) 0.011(3) 0.011(3)
C48A 0.069(5) 0.041(3) 0.051(4) -0.006(3) 0.015(4) 0.013(3)
C49A 0.079(5) 0.041(4) 0.061(5) -0.007(3) 0.027(4) 0.007(4)
C50A 0.107(7) 0.040(4) 0.070(6) -0.007(4) 0.039(5) 0.005(4)
C51A 0.152(11) 0.040(4) 0.122(10) -0.010(5) 0.070(9) 0.008(6)
C52A 0.041(4) 0.107(7) 0.068(5) -0.044(5) -0.009(4) 0.028(4)
C53A 0.130(10) 0.136(10) 0.102(7) -0.051(8) -0.018(7) 0.079(9)
C54A 0.158(12) 0.141(10) 0.115(8) -0.060(8) -0.003(9) 0.078(10)
C55A 0.139(16) 0.106(11) 0.145(12) -0.039(10) 0.063(12) 0.024(11)
C56A 0.211(18) 0.148(14) 0.163(12) -0.073(11) 0.038(13) 0.014(14)
C57A 0.045(4) 0.060(4) 0.058(5) -0.014(4) 0.003(3) 0.011(3)
C58A 0.066(6) 0.090(7) 0.076(7) -0.019(5) 0.005(5) 0.011(5)
C59A 0.084(7) 0.126(11) 0.080(8) -0.005(7) 0.010(6) 0.022(7)
C60A 0.088(8) 0.114(10) 0.098(9) -0.004(8) 0.012(7) 0.012(7)
C61A 0.112(11) 0.172(16) 0.095(10) -0.031(10) 0.028(8) 0.026(11)
C62A 0.036(3) 0.051(4) 0.086(6) -0.029(4) -0.003(3) 0.009(3)
C63A 0.056(5) 0.086(6) 0.099(6) -0.038(5) 0.007(4) 0.020(4)
C64A 0.088(6) 0.117(9) 0.089(6) -0.032(6) 0.010(6) 0.035(6)
C65A 0.102(8) 0.105(8) 0.109(9) -0.014(7) -0.004(6) 0.043(7)
C66A 0.18(3) 0.102(9) 0.18(3) -0.030(12) -0.08(2) 0.012(10)
C33B 0.032(4) 0.050(5) 0.046(5) 0.001(4) 0.007(3) 0.005(3)
C55B 0.15(2) 0.15(2) 0.137(18) -0.052(17) 0.036(15) 0.060(17)
C59B 0.19(2) 0.16(2) 0.073(11) -0.019(14) 0.005(13) -0.105(19)
C60B 0.25(2) 0.17(2) 0.077(14) -0.016(15) -0.004(14) -0.11(2)
C61B 0.35(3) 0.25(2) 0.104(11) -0.015(13) 0.066(15) -0.09(2)
C66B 0.18(3) 0.102(9) 0.18(3) -0.030(12) -0.08(2) 0.012(10)
O106 0.185(11) 0.168(13) 0.294(17) 0.026(12) 0.137(12) 0.054(10)
C107 0.159(13) 0.163(18) 0.172(15) 0.035(13) 0.081(12) 0.049(13)
C108 0.35(2) 0.095(13) 0.21(2) -0.009(14) 0.012(19) 0.017(17)
O117 0.52(6) 0.34(4) 0.14(2) 0.01(2) -0.04(3) 0.34(5)
C115 0.43(7) 0.11(3) 0.27(4) 0.00(3) 0.13(4) 0.09(4)
C116 0.49(6) 0.31(5) 0.09(2) 0.09(3) 0.04(3) 0.27(5)
O109 0.188(10) 0.116(8) 0.179(11) -0.020(7) 0.118(9) -0.001(8)
C110 0.134(11) 0.26(3) 0.27(3) 0.03(2) 0.107(16) 0.077(12)
C111 0.256(19) 0.15(2) 0.37(4) 0.00(2) 0.08(3) 0.090(19)
O112 0.123(10) 0.34(2) 0.232(16) 0.124(17) 0.079(11) 0.057(12)
C113 0.19(2) 0.58(4) 0.21(2) 0.05(3) 0.08(2) 0.22(3)
C114 0.193(18) 0.71(6) 0.25(3) 0.24(4) 0.10(2) 0.21(3)
O100 0.142(11) 0.210(16) 0.234(16) -0.003(14) 0.020(10) 0.036(10)
C101 0.132(13) 0.26(2) 0.42(3) 0.26(2) 0.078(16) 0.076(16)
C102 0.18(2) 0.32(4) 0.43(4) 0.21(3) 0.02(2) 0.13(2)
O103 0.195(17) 0.53(4) 0.29(2) 0.07(3) -0.012(16) -0.20(2)
C104 0.25(3) 0.41(4) 0.30(4) 0.03(3) 0.05(2) -0.17(3)
C105 0.27(3) 0.26(4) 0.39(5) -0.06(3) -0.05(3) -0.13(2)
O118 0.23(4) 0.64(10) 0.29(5) 0.31(6) -0.09(3) -0.17(5)
O119 0.75(10) 0.44(7) 0.090(19) 0.15(3) 0.09(4) 0.24(7)

loop_
_atom_type_symbol
_atom_type_description
_atom_type_scat_dispersion_real
_atom_type_scat_dispersion_imag
_atom_type_scat_source
C C 0.0181 0.0091 'International Tables Vol C Tables 4.2.6.8 and 6.1.1.4'
H H 0.0000 0.0000 'International Tables Vol C Tables 4.2.6.8 and 6.1.1.4'
Ag Ag 0.1306 4.2820 'International Tables Vol C Tables 4.2.6.8 and 6.1.1.4'
F F 0.0727 0.0534 'International Tables Vol C Tables 4.2.6.8 and 6.1.1.4'
O O 0.0492 0.0322 'International Tables Vol C Tables 4.2.6.8 and 6.1.1.4'
S S 0.3331 0.5567 'International Tables Vol C Tables 4.2.6.8 and 6.1.1.4'

loop_
_geom_angle_atom_site_label_1
_geom_angle_atom_site_label_2
_geom_angle_atom_site_label_3
_geom_angle
_geom_angle_site_symmetry_1
_geom_angle_site_symmetry_3
O9 Ag1 S1 94.20(18) . .
O9 Ag1 O11 93.0(3) . .
O9 Ag1 S2A 121.19(19) . .
O11 Ag1 S1 94.69(17) . .
O11 Ag1 S2A 113.82(18) . .
S2A Ag1 S1 131.24(6) . .
S2 Ag2 O18 98.32(13) . 1_455
S2 Ag2 S1A 118.27(7) . .
O12 Ag2 S2 123.55(18) . .
O12 Ag2 O18 92.4(2) . 1_455
O12 Ag2 S1A 117.15(18) . .
O18 Ag2 S1A 89.06(13) 1_455 .
S4 Ag3 S3 120.59(7) 2_556 1_655
O13 Ag3 S3 91.02(13) . 1_655
O13 Ag3 S4 127.06(14) . 2_556
O15 Ag3 S3 115.52(13) . 1_655
O15 Ag3 S4 108.60(14) . 2_556
O15 Ag3 O13 90.3(2) . .
S1 Ag4 O4 125.09(10) . .
O14 Ag4 S1 104.09(17) . .
O14 Ag4 O4 75.54(18) . .
O16 Ag4 S1 141.96(16) . .
O16 Ag4 O4 76.23(18) . .
O16 Ag4 O14 112.3(2) . .
O17 Ag5 S3A 106.57(12) . .
O17 Ag5 S4A 111.09(13) . 2_867
S4A Ag5 S3A 140.50(7) 2_867 .
Ag4 S1 Ag1 116.19(6) . .
C34 S1 Ag1 105.2(2) . .
C34 S1 Ag4 114.1(2) . .
C35 S1 Ag1 105.0(2) . .
C35 S1 Ag4 111.1(3) . .
C35 S1 C34 104.0(3) . .
C37 S2 Ag2 105.1(3) . .
C38 S2 Ag2 106.8(2) . .
C38 S2 C37 103.9(3) . .
C41 S3 Ag3 98.1(3) . 1_455
C41 S3 C42 99.1(4) . .
C42 S3 Ag3 108.4(2) . 1_455
C44 S4 Ag3 105.2(2) . 2_556
C44 S4 C45 103.5(3) . .
C45 S4 Ag3 109.0(2) . 2_556
C4 O1 C33 117.8(6) . .
C33B O1 C4 126.3(11) . .
C6 O2 C29 117.9(5) . .
C11 O3 C39 119.9(5) . .
C13 O4 Ag4 106.9(4) . .
C13 O4 C30 116.0(5) . .
C30 O4 Ag4 117.9(4) . .
C18 O5 C40 119.7(7) . .
C20 O6 C31 118.3(6) . .
C25 O7 C46 121.9(5) . .
C27 O8 C32 117.4(6) . .
C67 O9 Ag1 108.6(7) . .
C69 O11 Ag1 129.7(6) . .
C69 O12 Ag2 114.9(7) . .
C71 O13 Ag3 143.0(5) . .
C71 O14 Ag4 113.6(5) . .
C73 O15 Ag3 121.2(5) . .
C73 O16 Ag4 131.1(5) . .
C75 O17 Ag5 112.0(5) . .
C75 O18 Ag2 144.8(5) . 1_655
C2 C1 C28 122.6(6) . .
C6 C1 C2 116.2(6) . .
C6 C1 C28 121.2(6) . .
C1 C2 H2 118.1 . .
C1 C2 C3 123.8(6) . .
C3 C2 H2 118.1 . .
C2 C3 C7 121.6(6) . .
C4 C3 C2 117.2(6) . .
C4 C3 C7 121.1(5) . .
O1 C4 C3 116.7(5) . .
O1 C4 C5 122.3(6) . .
C5 C4 C3 121.0(6) . .
C4 C5 H5 119.8 . .
C4 C5 C6 120.4(6) . .
C6 C5 H5 119.8 . .
O2 C6 C1 116.6(5) . .
O2 C6 C5 122.2(6) . .
C5 C6 C1 121.2(6) . .
C3 C7 H7 106.5 . .
C3 C7 C8 114.5(5) . .
C3 C7 C47 114.5(5) . .
C8 C7 H7 106.5 . .
C8 C7 C47 107.8(6) . .
C47 C7 H7 106.5 . .
C9 C8 C7 124.0(5) . .
C13 C8 C7 118.8(5) . .
C13 C8 C9 117.1(6) . .
C8 C9 H9 118.5 . .
C8 C9 C10 122.9(6) . .
C10 C9 H9 118.5 . .
C9 C10 C14 123.4(6) . .
C11 C10 C9 117.0(6) . .
C11 C10 C14 119.6(5) . .
O3 C11 C10 115.3(6) . .
C12 C11 O3 122.5(6) . .
C12 C11 C10 122.2(6) . .
C11 C12 H12 120.7 . .
C11 C12 C13 118.7(6) . .
C13 C12 H12 120.7 . .
O4 C13 C8 116.3(5) . .
O4 C13 C12 121.6(6) . .
C8 C13 C12 122.0(6) . .
C10 C14 H14 106.3 . .
C10 C14 C15 112.8(5) . .
C10 C14 C52 112.8(6) . .
C15 C14 H14 106.3 . .
C15 C14 C52 111.7(5) . .
C52 C14 H14 106.3 . .
C16 C15 C14 121.7(7) . .
C20 C15 C14 121.1(6) . .
C20 C15 C16 117.2(7) . .
C15 C16 H16 117.8 . .
C17 C16 C15 124.5(9) . .
C17 C16 H16 117.8 . .
C16 C17 C21 124.6(9) . .
C18 C17 C16 115.9(7) . .
C18 C17 C21 119.5(8) . .
O5 C18 C19 123.6(9) . .
C17 C18 O5 114.1(8) . .
C17 C18 C19 122.2(7) . .
C18 C19 H19 119.9 . .
C20 C19 C18 120.2(9) . .
C20 C19 H19 119.9 . .
C15 C20 O6 115.7(6) . .
C15 C20 C19 119.8(7) . .
C19 C20 O6 124.5(8) . .
C17 C21 H21 106.3 . .
C17 C21 C22 110.3(7) . .
C22 C21 H21 106.3 . .
C57 C21 C17 116.1(8) . .
C57 C21 H21 106.3 . .
C57 C21 C22 110.7(7) . .
C23 C22 C21 122.5(6) . .
C23 C22 C27 117.7(6) . .
C27 C22 C21 119.7(6) . .
C22 C23 H23 118.6 . .
C22 C23 C24 122.8(6) . .
C24 C23 H23 118.6 . .
C23 C24 C28 123.0(6) . .
C25 C24 C23 117.6(6) . .
C25 C24 C28 119.1(6) . .
O7 C25 C24 115.5(6) . .
O7 C25 C26 122.8(6) . .
C24 C25 C26 121.6(6) . .
C25 C26 H26 120.4 . .
C25 C26 C27 119.1(6) . .
C27 C26 H26 120.4 . .
O8 C27 C22 116.0(6) . .
O8 C27 C26 122.9(6) . .
C26 C27 C22 121.1(6) . .
C1 C28 C24 112.1(5) . .
C1 C28 H28 107.3 . .
C1 C28 C62 114.3(6) . .
C24 C28 H28 107.3 . .
C62 C28 C24 108.1(6) . .
C62 C28 H28 107.3 . .
O2 C29 H29A 109.5 . .
O2 C29 H29B 109.5 . .
O2 C29 H29C 109.5 . .
H29A C29 H29B 109.5 . .
H29A C29 H29C 109.5 . .
H29B C29 H29C 109.5 . .
O4 C30 H30A 109.5 . .
O4 C30 H30B 109.5 . .
O4 C30 H30C 109.5 . .
H30A C30 H30B 109.5 . .
H30A C30 H30C 109.5 . .
H30B C30 H30C 109.5 . .
O6 C31 H31A 109.5 . .
O6 C31 H31B 109.5 . .
O6 C31 H31C 109.5 . .
H31A C31 H31B 109.5 . .
H31A C31 H31C 109.5 . .
H31B C31 H31C 109.5 . .
O8 C32 H32A 109.5 . .
O8 C32 H32B 109.5 . .
O8 C32 H32C 109.5 . .
H32A C32 H32B 109.5 . .
H32A C32 H32C 109.5 . .
H32B C32 H32C 109.5 . .
O1 C33 H33A 109.4 . .
O1 C33 H33B 109.4 . .
O1 C33 C34 111.3(7) . .
H33A C33 H33B 108.0 . .
C34 C33 H33A 109.4 . .
C34 C33 H33B 109.4 . .
S1 C34 H34A 107.9 . .
S1 C34 H34B 107.9 . .
S1 C34 H34C 108.8 . .
S1 C34 H34D 108.8 . .
C33 C34 S1 117.6(6) . .
C33 C34 H34A 107.9 . .
C33 C34 H34B 107.9 . .
H34A C34 H34B 107.2 . .
H34C C34 H34D 107.6 . .
C33B C34 S1 114.0(12) . .
C33B C34 H34C 108.8 . .
C33B C34 H34D 108.8 . .
S1 C35 H35A 110.3 . .
S1 C35 H35B 110.3 . .
H35A C35 H35B 108.5 . .
C36 C35 S1 107.3(4) . .
C36 C35 H35A 110.3 . .
C36 C35 H35B 110.3 . .
C35 C36 H36A 109.2 . .
C35 C36 H36B 109.2 . .
C35 C36 C37 112.1(6) . .
H36A C36 H36B 107.9 . .
C37 C36 H36A 109.2 . .
C37 C36 H36B 109.2 . .
S2 C37 H37A 109.0 . .
S2 C37 H37B 109.0 . .
C36 C37 S2 113.0(5) . .
C36 C37 H37A 109.0 . .
C36 C37 H37B 109.0 . .
H37A C37 H37B 107.8 . .
S2 C38 H38A 108.9 . .
S2 C38 H38B 108.9 . .
H38A C38 H38B 107.7 . .
C39 C38 S2 113.5(5) . .
C39 C38 H38A 108.9 . .
C39 C38 H38B 108.9 . .
O3 C39 C38 114.6(7) . .
O3 C39 H39A 108.6 . .
O3 C39 H39B 108.6 . .
C38 C39 H39A 108.6 . .
C38 C39 H39B 108.6 . .
H39A C39 H39B 107.6 . .
O5 C40 H40A 111.2 . .
O5 C40 H40B 111.2 . .
O5 C40 C41 102.7(7) . .
H40A C40 H40B 109.1 . .
C41 C40 H40A 111.2 . .
C41 C40 H40B 111.2 . .
S3 C41 H41A 109.1 . .
S3 C41 H41B 109.1 . .
C40 C41 S3 112.5(7) . .
C40 C41 H41A 109.1 . .
C40 C41 H41B 109.1 . .
H41A C41 H41B 107.8 . .
S3 C42 H42A 108.9 . .
S3 C42 H42B 108.9 . .
H42A C42 H42B 107.7 . .
C43 C42 S3 113.4(5) . .
C43 C42 H42A 108.9 . .
C43 C42 H42B 108.9 . .
C42 C43 H43A 109.5 . .
C42 C43 H43B 109.5 . .
C42 C43 C44 110.7(5) . .
H43A C43 H43B 108.1 . .
C44 C43 H43A 109.5 . .
C44 C43 H43B 109.5 . .
S4 C44 H44A 108.5 . .
S4 C44 H44B 108.5 . .
C43 C44 S4 115.0(4) . .
C43 C44 H44A 108.5 . .
C43 C44 H44B 108.5 . .
H44A C44 H44B 107.5 . .
S4 C45 H45A 109.2 . .
S4 C45 H45B 109.2 . .
H45A C45 H45B 107.9 . .
C46 C45 S4 112.0(5) . .
C46 C45 H45A 109.2 . .
C46 C45 H45B 109.2 . .
O7 C46 C45 113.2(6) . .
O7 C46 H46A 108.9 . .
O7 C46 H46B 108.9 . .
C45 C46 H46A 108.9 . .
C45 C46 H46B 108.9 . .
H46A C46 H46B 107.7 . .
C7 C47 H47A 108.8 . .
C7 C47 H47B 108.8 . .
H47A C47 H47B 107.7 . .
C48 C47 C7 114.0(6) . .
C48 C47 H47A 108.8 . .
C48 C47 H47B 108.8 . .
C47 C48 H48A 109.1 . .
C47 C48 H48B 109.1 . .
H48A C48 H48B 107.9 . .
C49 C48 C47 112.3(7) . .
C49 C48 H48A 109.1 . .
C49 C48 H48B 109.1 . .
C48 C49 H49A 108.6 . .
C48 C49 H49B 108.6 . .
C48 C49 C50 114.8(7) . .
H49A C49 H49B 107.6 . .
C50 C49 H49A 108.6 . .
C50 C49 H49B 108.6 . .
C49 C50 H50A 108.7 . .
C49 C50 H50B 108.7 . .
H50A C50 H50B 107.6 . .
C51 C50 C49 114.1(8) . .
C51 C50 H50A 108.7 . .
C51 C50 H50B 108.7 . .
C50 C51 H51A 109.5 . .
C50 C51 H51B 109.5 . .
C50 C51 H51C 109.5 . .
H51A C51 H51B 109.5 . .
H51A C51 H51C 109.5 . .
H51B C51 H51C 109.5 . .
C14 C52 H52A 108.9 . .
C14 C52 H52B 108.9 . .
H52A C52 H52B 107.7 . .
C53 C52 C14 113.2(7) . .
C53 C52 H52A 108.9 . .
C53 C52 H52B 108.9 . .
C52 C53 H53A 108.4 . .
C52 C53 H53B 108.4 . .
H53A C53 H53B 107.5 . .
C54 C53 C52 115.5(8) . .
C54 C53 H53A 108.4 . .
C54 C53 H53B 108.4 . .
C53 C54 H54A 108.3 . .
C53 C54 H54B 108.3 . .
C53 C54 C55 115.9(9) . .
H54A C54 H54B 107.4 . .
C55 C54 H54A 108.3 . .
C55 C54 H54B 108.3 . .
C54 C55 H55A 108.7 . .
C54 C55 H55B 108.7 . .
C54 C55 C56 114.3(8) . .
H55A C55 H55B 107.6 . .
C56 C55 H55A 108.7 . .
C56 C55 H55B 108.7 . .
C55 C56 H56A 109.5 . .
C55 C56 H56B 109.5 . .
C55 C56 H56C 109.5 . .
H56A C56 H56B 109.5 . .
H56A C56 H56C 109.5 . .
H56B C56 H56C 109.5 . .
C21 C57 H57A 108.2 . .
C21 C57 H57B 108.2 . .
C21 C57 C58 116.6(11) . .
H57A C57 H57B 107.3 . .
C58 C57 H57A 108.2 . .
C58 C57 H57B 108.2 . .
C57 C58 H58A 109.7 . .
C57 C58 H58B 109.7 . .
C57 C58 H58C 107.7 . .
C57 C58 H58D 107.7 . .
C57 C58 C59 110.0(14) . .
C57 C58 C59B 118(3) . .
H58A C58 H58B 108.2 . .
H58C C58 H58D 107.1 . .
C59 C58 H58A 109.7 . .
C59 C58 H58B 109.7 . .
C59B C58 H58C 107.7 . .
C59B C58 H58D 107.7 . .
C58 C59 H59A 111.2 . .
C58 C59 H59B 111.2 . .
H59A C59 H59B 109.1 . .
C60 C59 C58 102.9(17) . .
C60 C59 H59A 111.2 . .
C60 C59 H59B 111.2 . .
C59 C60 H60A 109.8 . .
C59 C60 H60B 109.8 . .
H60A C60 H60B 108.2 . .
C61 C60 C59 109(2) . .
C61 C60 H60A 109.8 . .
C61 C60 H60B 109.8 . .
C60 C61 H61A 109.5 . .
C60 C61 H61B 109.5 . .
C60 C61 H61C 109.5 . .
H61A C61 H61B 109.5 . .
H61A C61 H61C 109.5 . .
H61B C61 H61C 109.5 . .
C28 C62 H62A 108.2 . .
C28 C62 H62B 108.2 . .
H62A C62 H62B 107.3 . .
C63 C62 C28 116.4(6) . .
C63 C62 H62A 108.2 . .
C63 C62 H62B 108.2 . .
C62 C63 H63A 109.0 . .
C62 C63 H63B 109.0 . .
H63A C63 H63B 107.8 . .
C64 C63 C62 112.8(6) . .
C64 C63 H63A 109.0 . .
C64 C63 H63B 109.0 . .
C63 C64 H64A 108.4 . .
C63 C64 H64B 108.4 . .
C63 C64 C65 115.7(7) . .
H64A C64 H64B 107.4 . .
C65 C64 H64A 108.4 . .
C65 C64 H64B 108.4 . .
C64 C65 H65A 108.8 . .
C64 C65 H65B 108.8 . .
H65A C65 H65B 107.7 . .
C66 C65 C64 113.9(8) . .
C66 C65 H65A 108.8 . .
C66 C65 H65B 108.8 . .
C65 C66 H66A 109.5 . .
C65 C66 H66B 109.5 . .
C65 C66 H66C 109.5 . .
H66A C66 H66B 109.5 . .
H66A C66 H66C 109.5 . .
H66B C66 H66C 109.5 . .
O9 C67 O10 131.9(11) . .
O9 C67 C68 113.6(9) . .
O10 C67 C68 114.6(10) . .
F1 C68 F2 108.3(10) . .
F1 C68 F3 106.7(9) . .
F1 C68 C67 116.5(9) . .
F2 C68 F3 105.6(10) . .
F2 C68 C67 109.4(8) . .
F3 C68 C67 109.8(9) . .
O11 C69 C70 115.3(9) . .
O12 C69 O11 128.6(11) . .
O12 C69 C70 116.1(9) . .
F4 C70 F6 107.5(9) . .
F4 C70 C69 110.4(10) . .
F5 C70 F4 109.1(9) . .
F5 C70 F6 106.0(10) . .
F5 C70 C69 113.6(9) . .
F6 C70 C69 110.0(8) . .
O13 C71 O14 130.8(7) . .
O13 C71 C72 116.4(6) . .
O14 C71 C72 112.7(6) . .
F7 C72 C71 110.9(6) . .
F8 C72 F7 105.1(7) . .
F8 C72 C71 111.5(6) . .
F9 C72 F7 107.4(7) . .
F9 C72 F8 106.6(6) . .
F9 C72 C71 114.8(7) . .
O15 C73 O16 131.6(7) . .
O15 C73 C74 114.4(6) . .
O16 C73 C74 114.0(6) . .
F10 C74 F12 99.6(6) . .
F10 C74 C73 114.7(6) . .
F11 C74 F10 110.8(8) . .
F11 C74 F12 103.7(8) . .
F11 C74 C73 116.1(6) . .
F12 C74 C73 110.1(7) . .
O17 C75 C76 115.1(6) . .
O18 C75 O17 129.4(7) . .
O18 C75 C76 115.5(6) . .
F13 C76 F14 105.7(6) . .
F13 C76 C75 111.4(6) . .
F14 C76 C75 109.8(6) . .
F15 C76 F13 109.5(7) . .
F15 C76 F14 106.0(6) . .
F15 C76 C75 113.9(6) . .
C34A S1A Ag2 97.6(2) . .
C34A S1A C35A 102.2(3) . .
C35A S1A Ag2 107.5(2) . .
C37A S2A Ag1 112.0(2) . .
C38A S2A Ag1 110.3(3) . .
C38A S2A C37A 104.7(4) . .
C41A S3A Ag5 98.1(2) . .
C41A S3A C42A 101.2(3) . .
C42A S3A Ag5 107.1(2) . .
C44A S4A Ag5 106.3(2) . 2_867
C44A S4A C45A 103.6(3) . .
C45A S4A Ag5 103.3(2) . 2_867
C4A O1A C33A 118.4(5) . .
C6A O2A C29A 117.0(6) . .
C11A O3A C39A 119.5(5) . .
C13A O4A C30A 117.2(6) . .
C18A O5A C40A 118.3(5) . .
C20A O6A C31A 119.3(6) . .
C25A O7A C46A 119.7(6) . .
C27A O8A C32A 117.1(6) . .
C2A C1A C28A 120.5(7) . .
C6A C1A C2A 118.3(6) . .
C6A C1A C28A 121.2(7) . .
C1A C2A H2A 118.3 . .
C3A C2A C1A 123.5(7) . .
C3A C2A H2A 118.3 . .
C2A C3A C4A 115.8(7) . .
C2A C3A C7A 125.6(7) . .
C4A C3A C7A 118.6(6) . .
O1A C4A C3A 117.0(6) . .
O1A C4A C5A 120.3(7) . .
C3A C4A C5A 122.7(6) . .
C4A C5A H5A 120.6 . .
C4A C5A C6A 118.7(7) . .
C6A C5A H5A 120.7 . .
O2A C6A C5A 122.5(7) . .
C1A C6A O2A 116.9(6) . .
C1A C6A C5A 120.6(7) . .
C3A C7A H7A 106.6 . .
C3A C7A C8A 110.6(5) . .
C3A C7A C47A 115.3(6) . .
C8A C7A H7A 106.6 . .
C47A C7A H7A 106.6 . .
C47A C7A C8A 110.5(6) . .
C9A C8A C7A 122.9(6) . .
C9A C8A C13A 117.6(6) . .
C13A C8A C7A 119.4(5) . .
C8A C9A H9A 118.2 . .
C8A C9A C10A 123.5(6) . .
C10A C9A H9A 118.2 . .
C9A C10A C14A 122.6(6) . .
C11A C10A C9A 116.8(6) . .
C11A C10A C14A 120.4(6) . .
O3A C11A C10A 116.2(5) . .
O3A C11A C12A 122.0(6) . .
C12A C11A C10A 121.6(6) . .
C11A C12A H12A 120.0 . .
C11A C12A C13A 119.9(6) . .
C13A C12A H12A 120.0 . .
O4A C13A C8A 116.6(6) . .
O4A C13A C12A 123.0(6) . .
C12A C13A C8A 120.4(6) . .
C10A C14A H14A 106.5 . .
C10A C14A C52A 112.5(7) . .
C15A C14A C10A 114.0(5) . .
C15A C14A H14A 106.5 . .
C15A C14A C52A 110.4(6) . .
C52A C14A H14A 106.5 . .
C16A C15A C14A 120.2(8) . .
C20A C15A C14A 121.3(7) . .
C20A C15A C16A 118.6(6) . .
C15A C16A H16A 118.2 . .
C17A C16A C15A 123.5(8) . .
C17A C16A H16A 118.2 . .
C16A C17A C18A 115.9(7) . .
C16A C17A C21A 124.9(7) . .
C18A C17A C21A 119.2(6) . .
O5A C18A C17A 114.1(6) . .
O5A C18A C19A 122.7(7) . .
C19A C18A C17A 123.1(6) . .
C18A C19A H19A 120.7 . .
C18A C19A C20A 118.6(8) . .
C20A C19A H19A 120.7 . .
O6A C20A C15A 117.9(6) . .
O6A C20A C19A 122.1(8) . .
C15A C20A C19A 120.0(7) . .
C17A C21A H21A 106.7 . .
C17A C21A C57A 113.3(6) . .
C22A C21A C17A 110.6(6) . .
C22A C21A H21A 106.7 . .
C22A C21A C57A 112.4(6) . .
C57A C21A H21A 106.7 . .
C23A C22A C21A 121.8(6) . .
C27A C22A C21A 121.2(6) . .
C27A C22A C23A 116.9(6) . .
C22A C23A H23A 118.1 . .
C24A C23A C22A 123.8(6) . .
C24A C23A H23A 118.1 . .
C23A C24A C25A 116.6(6) . .
C23A C24A C28A 123.0(6) . .
C25A C24A C28A 120.2(6) . .
C24A C25A O7A 115.7(6) . .
C26A C25A O7A 122.1(6) . .
C26A C25A C24A 122.1(6) . .
C25A C26A H26A 120.6 . .
C25A C26A C27A 118.9(6) . .
C27A C26A H26A 120.6 . .
O8A C27A C22A 116.1(6) . .
O8A C27A C26A 122.3(6) . .
C22A C27A C26A 121.6(6) . .
C1A C28A C24A 112.6(5) . .
C1A C28A H28A 107.4 . .
C1A C28A C62A 111.6(6) . .
C24A C28A H28A 107.4 . .
C24A C28A C62A 110.0(6) . .
C62A C28A H28A 107.4 . .
O2A C29A H29D 109.5 . .
O2A C29A H29E 109.5 . .
O2A C29A H29F 109.5 . .
H29D C29A H29E 109.5 . .
H29D C29A H29F 109.5 . .
H29E C29A H29F 109.5 . .
O4A C30A H30D 109.5 . .
O4A C30A H30E 109.5 . .
O4A C30A H30F 109.5 . .
H30D C30A H30E 109.5 . .
H30D C30A H30F 109.5 . .
H30E C30A H30F 109.5 . .
O6A C31A H31D 109.5 . .
O6A C31A H31E 109.5 . .
O6A C31A H31F 109.5 . .
H31D C31A H31E 109.5 . .
H31D C31A H31F 109.5 . .
H31E C31A H31F 109.5 . .
O8A C32A H32D 109.5 . .
O8A C32A H32E 109.5 . .
O8A C32A H32F 109.5 . .
H32D C32A H32E 109.5 . .
H32D C32A H32F 109.5 . .
H32E C32A H32F 109.5 . .
O1A C33A H33C 110.9 . .
O1A C33A H33D 110.9 . .
O1A C33A C34A 104.2(6) . .
H33C C33A H33D 108.9 . .
C34A C33A H33C 110.9 . .
C34A C33A H33D 110.9 . .
S1A C34A H34E 109.1 . .
S1A C34A H34F 109.1 . .
C33A C34A S1A 112.6(5) . .
C33A C34A H34E 109.1 . .
C33A C34A H34F 109.1 . .
H34E C34A H34F 107.8 . .
S1A C35A H35C 109.0 . .
S1A C35A H35D 109.0 . .
H35C C35A H35D 107.8 . .
C36A C35A S1A 113.1(4) . .
C36A C35A H35C 109.0 . .
C36A C35A H35D 109.0 . .
C35A C36A H36C 109.2 . .
C35A C36A H36D 109.2 . .
C35A C36A C37A 112.0(5) . .
H36C C36A H36D 107.9 . .
C37A C36A H36C 109.2 . .
C37A C36A H36D 109.2 . .
S2A C37A H37C 108.3 . .
S2A C37A H37D 108.3 . .
C36A C37A S2A 116.1(5) . .
C36A C37A H37C 108.3 . .
C36A C37A H37D 108.3 . .
H37C C37A H37D 107.4 . .
S2A C38A H38C 107.5 . .
S2A C38A H38D 107.5 . .
H38C C38A H38D 107.0 . .
C39A C38A S2A 119.2(6) . .
C39A C38A H38C 107.5 . .
C39A C38A H38D 107.5 . .
O3A C39A C38A 107.1(6) . .
O3A C39A H39C 110.3 . .
O3A C39A H39D 110.3 . .
C38A C39A H39C 110.3 . .
C38A C39A H39D 110.3 . .
H39C C39A H39D 108.6 . .
O5A C40A H40C 110.9 . .
O5A C40A H40D 110.9 . .
O5A C40A C41A 104.3(6) . .
H40C C40A H40D 108.9 . .
C41A C40A H40C 110.9 . .
C41A C40A H40D 110.9 . .
S3A C41A H41C 109.1 . .
S3A C41A H41D 109.1 . .
C40A C41A S3A 112.3(5) . .
C40A C41A H41C 109.1 . .
C40A C41A H41D 109.1 . .
H41C C41A H41D 107.9 . .
S3A C42A H42C 109.1 . .
S3A C42A H42D 109.1 . .
H42C C42A H42D 107.9 . .
C43A C42A S3A 112.3(4) . .
C43A C42A H42C 109.1 . .
C43A C42A H42D 109.1 . .
C42A C43A H43C 109.1 . .
C42A C43A H43D 109.1 . .
H43C C43A H43D 107.8 . .
C44A C43A C42A 112.6(5) . .
C44A C43A H43C 109.1 . .
C44A C43A H43D 109.1 . .
S4A C44A H44C 109.1 . .
S4A C44A H44D 109.1 . .
C43A C44A S4A 112.7(4) . .
C43A C44A H44C 109.1 . .
C43A C44A H44D 109.1 . .
H44C C44A H44D 107.8 . .
S4A C45A H45C 108.8 . .
S4A C45A H45D 108.8 . .
H45C C45A H45D 107.7 . .
C46A C45A S4A 113.7(5) . .
C46A C45A H45C 108.8 . .
C46A C45A H45D 108.8 . .
O7A C46A C45A 112.7(7) . .
O7A C46A H46C 109.0 . .
O7A C46A H46D 109.0 . .
C45A C46A H46C 109.0 . .
C45A C46A H46D 109.0 . .
H46C C46A H46D 107.8 . .
C7A C47A H47C 108.6 . .
C7A C47A H47D 108.6 . .
H47C C47A H47D 107.5 . .
C48A C47A C7A 114.8(6) . .
C48A C47A H47C 108.6 . .
C48A C47A H47D 108.6 . .
C47A C48A H48C 108.7 . .
C47A C48A H48D 108.7 . .
H48C C48A H48D 107.6 . .
C49A C48A C47A 114.4(6) . .
C49A C48A H48C 108.7 . .
C49A C48A H48D 108.7 . .
C48A C49A H49C 108.7 . .
C48A C49A H49D 108.7 . .
C48A C49A C50A 114.2(7) . .
H49C C49A H49D 107.6 . .
C50A C49A H49C 108.7 . .
C50A C49A H49D 108.7 . .
C49A C50A H50C 109.0 . .
C49A C50A H50D 109.0 . .
H50C C50A H50D 107.8 . .
C51A C50A C49A 112.8(7) . .
C51A C50A H50C 109.0 . .
C51A C50A H50D 109.0 . .
C50A C51A H51D 109.5 . .
C50A C51A H51E 109.5 . .
C50A C51A H51F 109.5 . .
H51D C51A H51E 109.5 . .
H51D C51A H51F 109.5 . .
H51E C51A H51F 109.5 . .
C14A C52A H52C 110.2 . .
C14A C52A H52D 110.2 . .
C14A C52A C53A 107.5(9) . .
H52C C52A H52D 108.5 . .
C53A C52A H52C 110.2 . .
C53A C52A H52D 110.2 . .
C52A C53A H53C 109.1 . .
C52A C53A H53D 109.1 . .
H53C C53A H53D 107.9 . .
C54A C53A C52A 112.3(11) . .
C54A C53A H53C 109.1 . .
C54A C53A H53D 109.1 . .
C53A C54A H54C 110.4 . .
C53A C54A H54D 110.4 . .
C53A C54A H54E 105.8 . .
C53A C54A H54F 105.8 . .
C53A C54A C55A 106.8(12) . .
C53A C54A C55B 126(3) . .
H54C C54A H54D 108.6 . .
H54E C54A H54F 106.2 . .
C55A C54A H54C 110.4 . .
C55A C54A H54D 110.4 . .
C55B C54A H54E 105.8 . .
C55B C54A H54F 105.8 . .
C54A C55A H55C 110.3 . .
C54A C55A H55D 110.3 . .
H55C C55A H55D 108.6 . .
C56A C55A C54A 106.9(14) . .
C56A C55A H55C 110.3 . .
C56A C55A H55D 110.3 . .
C55A C56A H56D 109.5 . .
C55A C56A H56E 109.5 . .
C55A C56A H56F 109.5 . .
H56D C56A H56E 109.5 . .
H56D C56A H56F 109.5 . .
H56E C56A H56F 109.5 . .
H56G C56A H56H 109.5 . .
H56G C56A H56I 109.5 . .
H56H C56A H56I 109.5 . .
C55B C56A H56G 109.5 . .
C55B C56A H56H 109.5 . .
C55B C56A H56I 109.5 . .
C21A C57A H57C 109.9 . .
C21A C57A H57D 109.9 . .
H57C C57A H57D 108.3 . .
C58A C57A C21A 108.8(7) . .
C58A C57A H57C 109.9 . .
C58A C57A H57D 109.9 . .
C57A C58A H58E 109.6 . .
C57A C58A H58F 109.6 . .
C57A C58A C59A 110.3(9) . .
H58E C58A H58F 108.1 . .
C59A C58A H58E 109.6 . .
C59A C58A H58F 109.6 . .
C58A C59A H59C 108.9 . .
C58A C59A H59D 108.9 . .
C58A C59A C60A 113.6(11) . .
H59C C59A H59D 107.7 . .
C60A C59A H59C 108.9 . .
C60A C59A H59D 108.9 . .
C59A C60A H60C 109.1 . .
C59A C60A H60D 109.1 . .
H60C C60A H60D 107.9 . .
C61A C60A C59A 112.4(11) . .
C61A C60A H60C 109.1 . .
C61A C60A H60D 109.1 . .
C60A C61A H61D 109.5 . .
C60A C61A H61E 109.5 . .
C60A C61A H61F 109.5 . .
H61D C61A H61E 109.5 . .
H61D C61A H61F 109.5 . .
H61E C61A H61F 109.5 . .
C28A C62A H62C 109.2 . .
C28A C62A H62D 109.2 . .
C28A C62A C63A 112.2(8) . .
H62C C62A H62D 107.9 . .
C63A C62A H62C 109.2 . .
C63A C62A H62D 109.2 . .
C62A C63A H63C 108.1 . .
C62A C63A H63D 108.1 . .
H63C C63A H63D 107.3 . .
C64A C63A C62A 116.7(8) . .
C64A C63A H63C 108.1 . .
C64A C63A H63D 108.1 . .
C63A C64A H64C 108.5 . .
C63A C64A H64D 108.5 . .
H64C C64A H64D 107.5 . .
C65A C64A C63A 115.1(11) . .
C65A C64A H64C 108.5 . .
C65A C64A H64D 108.5 . .
C64A C65A H65C 110.1 . .
C64A C65A H65D 110.1 . .
C64A C65A H65E 108.1 . .
C64A C65A H65F 108.1 . .
C64A C65A C66A 108(2) . .
C64A C65A C66B 117(5) . .
H65C C65A H65D 108.4 . .
H65E C65A H65F 107.3 . .
C66A C65A H65C 110.1 . .
C66A C65A H65D 110.1 . .
C66B C65A H65E 108.1 . .
C66B C65A H65F 108.1 . .
C65A C66A H66D 109.5 . .
C65A C66A H66E 109.5 . .
C65A C66A H66F 109.5 . .
H66D C66A H66E 109.5 . .
H66D C66A H66F 109.5 . .
H66E C66A H66F 109.5 . .
O1 C33B C34 118.3(15) . .
O1 C33B H33E 107.7 . .
O1 C33B H33F 107.7 . .
C34 C33B H33E 107.7 . .
C34 C33B H33F 107.7 . .
H33E C33B H33F 107.1 . .
C54A C55B C56A 107.7(18) . .
C54A C55B H55E 110.2 . .
C54A C55B H55F 110.2 . .
C56A C55B H55E 110.2 . .
C56A C55B H55F 110.2 . .
H55E C55B H55F 108.5 . .
C58 C59B H59E 95.2 . .
C58 C59B H59F 95.2 . .
H59E C59B H59F 103.2 . .
C60B C59B C58 163(6) . .
C60B C59B H59E 95.2 . .
C60B C59B H59F 95.2 . .
C59B C60B H60E 110.0 . .
C59B C60B H60F 110.0 . .
C59B C60B C61B 108(4) . .
H60E C60B H60F 108.4 . .
C61B C60B H60E 110.0 . .
C61B C60B H60F 110.0 . .
C60B C61B H61G 109.5 . .
C60B C61B H61H 109.5 . .
C60B C61B H61I 109.5 . .
H61G C61B H61H 109.5 . .
H61G C61B H61I 109.5 . .
H61H C61B H61I 109.5 . .
C65A C66B H66G 109.5 . .
C65A C66B H66H 109.5 . .
C65A C66B H66I 109.5 . .
H66G C66B H66H 109.5 . .
H66G C66B H66I 109.5 . .
H66H C66B H66I 109.5 . .
C107 O106 H106 109.5 . .
O106 C107 H10A 110.1 . .
O106 C107 H10B 110.1 . .
O106 C107 C108 107.9(13) . .
H10A C107 H10B 108.4 . .
C108 C107 H10A 110.1 . .
C108 C107 H10B 110.1 . .
C107 C108 H10C 109.5 . .
C107 C108 H10D 109.5 . .
C107 C108 H10E 109.5 . .
H10C C108 H10D 109.5 . .
H10C C108 H10E 109.5 . .
H10D C108 H10E 109.5 . .
C116 O117 H117 109.5 . .
H11A C115 H11B 109.5 . .
H11A C115 H11C 109.5 . .
H11B C115 H11C 109.5 . .
C116 C115 H11A 109.5 . .
C116 C115 H11B 109.5 . .
C116 C115 H11C 109.5 . .
O117 C116 C115 111(2) . .
O117 C116 H11D 109.4 . .
O117 C116 H11E 109.4 . .
C115 C116 H11D 109.4 . .
C115 C116 H11E 109.4 . .
H11D C116 H11E 108.0 . .
C110 O109 H109 109.5 . .
O109 C110 H11F 108.2 . .
O109 C110 H11G 108.2 . .
H11F C110 H11G 107.4 . .
C111 C110 O109 116.2(17) . .
C111 C110 H11F 108.2 . .
C111 C110 H11G 108.2 . .
C110 C111 H11H 109.5 . .
C110 C111 H11I 109.5 . .
C110 C111 H11J 109.5 . .
H11H C111 H11I 109.5 . .
H11H C111 H11J 109.5 . .
H11I C111 H11J 109.5 . .
C113 O112 H112 109.5 . .
O112 C113 H11K 111.0 . .
O112 C113 H11L 111.0 . .
O112 C113 C114 104.0(16) . .
H11K C113 H11L 109.0 . .
C114 C113 H11K 111.0 . .
C114 C113 H11L 111.0 . .
C113 C114 H11M 109.5 . .
C113 C114 H11N 109.5 . .
C113 C114 H11O 109.5 . .
H11M C114 H11N 109.5 . .
H11M C114 H11O 109.5 . .
H11N C114 H11O 109.5 . .
C101 O100 H100 109.5 . .
O100 C101 H10F 111.4 . .
O100 C101 H10G 111.4 . .
O100 C101 C102 102.0(15) . .
H10F C101 H10G 109.2 . .
C102 C101 H10F 111.4 . .
C102 C101 H10G 111.4 . .
C101 C102 H10H 109.5 . .
C101 C102 H10I 109.5 . .
C101 C102 H10J 109.5 . .
H10H C102 H10I 109.5 . .
H10H C102 H10J 109.5 . .
H10I C102 H10J 109.5 . .
C104 O103 H103 109.5 . .
O103 C104 H10K 109.9 . .
O103 C104 H10L 109.9 . .
O103 C104 C105 108.7(18) . .
H10K C104 H10L 108.3 . .
C105 C104 H10K 109.9 . .
C105 C104 H10L 109.9 . .
C104 C105 H10M 109.5 . .
C104 C105 H10N 109.5 . .
C104 C105 H10O 109.5 . .
H10M C105 H10N 109.5 . .
H10M C105 H10O 109.5 . .
H10N C105 H10O 109.5 . .

loop_
_geom_bond_atom_site_label_1
_geom_bond_atom_site_label_2
_geom_bond_distance
_geom_bond_site_symmetry_2
Ag1 S1 2.5655(17) .
Ag1 O9 2.363(7) .
Ag1 O11 2.416(6) .
Ag1 S2A 2.4568(16) .
Ag2 S2 2.4986(19) .
Ag2 O12 2.275(7) .
Ag2 O18 2.527(5) 1_455
Ag2 S1A 2.5431(18) .
Ag3 S3 2.5785(17) 1_655
Ag3 S4 2.4737(18) 2_556
Ag3 O13 2.422(6) .
Ag3 O15 2.384(5) .
Ag4 S1 2.4552(18) .
Ag4 O4 2.598(5) .
Ag4 O14 2.352(6) .
Ag4 O16 2.257(5) .
Ag5 O17 2.362(6) .
Ag5 S3A 2.5301(15) .
Ag5 S4A 2.4875(17) 2_867
S1 C34 1.828(7) .
S1 C35 1.822(6) .
S2 C37 1.831(7) .
S2 C38 1.816(8) .
S3 Ag3 2.5784(17) 1_455
S3 C41 1.800(9) .
S3 C42 1.820(7) .
S4 Ag3 2.4738(18) 2_556
S4 C44 1.809(7) .
S4 C45 1.820(8) .
F1 C68 1.299(11) .
F2 C68 1.320(13) .
F3 C68 1.337(13) .
F4 C70 1.310(12) .
F5 C70 1.291(13) .
F6 C70 1.363(11) .
F7 C72 1.360(11) .
F8 C72 1.348(8) .
F9 C72 1.313(9) .
F10 C74 1.320(9) .
F11 C74 1.273(9) .
F12 C74 1.390(10) .
F13 C76 1.333(9) .
F14 C76 1.360(9) .
F15 C76 1.307(8) .
O1 C4 1.370(7) .
O1 C33 1.409(10) .
O1 C33B 1.335(18) .
O2 C6 1.386(8) .
O2 C29 1.434(9) .
O3 C11 1.383(7) .
O3 C39 1.425(8) .
O4 C13 1.386(7) .
O4 C30 1.440(9) .
O5 C18 1.358(9) .
O5 C40 1.390(12) .
O6 C20 1.382(9) .
O6 C31 1.435(10) .
O7 C25 1.374(8) .
O7 C46 1.428(8) .
O8 C27 1.370(8) .
O8 C32 1.434(9) .
O9 C67 1.205(12) .
O10 C67 1.224(11) .
O11 C69 1.242(11) .
O12 C69 1.233(11) .
O13 C71 1.209(9) .
O14 C71 1.238(8) .
O15 C73 1.227(9) .
O16 C73 1.227(8) .
O17 C75 1.235(8) .
O18 Ag2 2.527(5) 1_655
O18 C75 1.231(8) .
C1 C2 1.399(9) .
C1 C6 1.397(10) .
C1 C28 1.520(8) .
C2 H2 0.9300 .
C2 C3 1.402(8) .
C3 C4 1.383(9) .
C3 C7 1.524(8) .
C4 C5 1.381(9) .
C5 H5 0.9300 .
C5 C6 1.390(9) .
C7 H7 0.9800 .
C7 C8 1.526(8) .
C7 C47 1.556(9) .
C8 C9 1.396(8) .
C8 C13 1.387(9) .
C9 H9 0.9300 .
C9 C10 1.404(8) .
C10 C11 1.398(9) .
C10 C14 1.517(8) .
C11 C12 1.373(9) .
C12 H12 0.9300 .
C12 C13 1.403(9) .
C14 H14 0.9800 .
C14 C15 1.532(9) .
C14 C52 1.541(11) .
C15 C16 1.399(10) .
C15 C20 1.369(12) .
C16 H16 0.9300 .
C16 C17 1.378(11) .
C17 C18 1.349(13) .
C17 C21 1.530(11) .
C18 C19 1.391(12) .
C19 H19 0.9300 .
C19 C20 1.381(10) .
C21 H21 0.9800 .
C21 C22 1.547(10) .
C21 C57 1.526(16) .
C22 C23 1.386(9) .
C22 C27 1.402(9) .
C23 H23 0.9300 .
C23 C24 1.402(9) .
C24 C25 1.388(9) .
C24 C28 1.529(9) .
C25 C26 1.389(10) .
C26 H26 0.9300 .
C26 C27 1.396(10) .
C28 H28 0.9800 .
C28 C62 1.522(10) .
C29 H29A 0.9600 .
C29 H29B 0.9600 .
C29 H29C 0.9600 .
C30 H30A 0.9600 .
C30 H30B 0.9600 .
C30 H30C 0.9600 .
C31 H31A 0.9600 .
C31 H31B 0.9600 .
C31 H31C 0.9600 .
C32 H32A 0.9600 .
C32 H32B 0.9600 .
C32 H32C 0.9600 .
C33 H33A 0.9700 .
C33 H33B 0.9700 .
C33 C34 1.495(10) .
C34 H34A 0.9700 .
C34 H34B 0.9700 .
C34 H34C 0.9700 .
C34 H34D 0.9700 .
C34 C33B 1.459(18) .
C35 H35A 0.9700 .
C35 H35B 0.9700 .
C35 C36 1.502(10) .
C36 H36A 0.9700 .
C36 H36B 0.9700 .
C36 C37 1.512(9) .
C37 H37A 0.9700 .
C37 H37B 0.9700 .
C38 H38A 0.9700 .
C38 H38B 0.9700 .
C38 C39 1.506(11) .
C39 H39A 0.9700 .
C39 H39B 0.9700 .
C40 H40A 0.9700 .
C40 H40B 0.9700 .
C40 C41 1.530(10) .
C41 H41A 0.9700 .
C41 H41B 0.9700 .
C42 H42A 0.9700 .
C42 H42B 0.9700 .
C42 C43 1.496(9) .
C43 H43A 0.9700 .
C43 H43B 0.9700 .
C43 C44 1.530(8) .
C44 H44A 0.9700 .
C44 H44B 0.9700 .
C45 H45A 0.9700 .
C45 H45B 0.9700 .
C45 C46 1.503(11) .
C46 H46A 0.9700 .
C46 H46B 0.9700 .
C47 H47A 0.9700 .
C47 H47B 0.9700 .
C47 C48 1.522(8) .
C48 H48A 0.9700 .
C48 H48B 0.9700 .
C48 C49 1.518(11) .
C49 H49A 0.9700 .
C49 H49B 0.9700 .
C49 C50 1.529(12) .
C50 H50A 0.9700 .
C50 H50B 0.9700 .
C50 C51 1.493(13) .
C51 H51A 0.9600 .
C51 H51B 0.9600 .
C51 H51C 0.9600 .
C52 H52A 0.9700 .
C52 H52B 0.9700 .
C52 C53 1.513(9) .
C53 H53A 0.9700 .
C53 H53B 0.9700 .
C53 C54 1.494(12) .
C54 H54A 0.9700 .
C54 H54B 0.9700 .
C54 C55 1.505(13) .
C55 H55A 0.9700 .
C55 H55B 0.9700 .
C55 C56 1.505(17) .
C56 H56A 0.9600 .
C56 H56B 0.9600 .
C56 H56C 0.9600 .
C57 H57A 0.9700 .
C57 H57B 0.9700 .
C57 C58 1.535(12) .
C58 H58A 0.9700 .
C58 H58B 0.9700 .
C58 H58C 0.9700 .
C58 H58D 0.9700 .
C58 C59 1.553(18) .
C58 C59B 1.548(19) .
C59 H59A 0.9700 .
C59 H59B 0.9700 .
C59 C60 1.536(19) .
C60 H60A 0.9700 .
C60 H60B 0.9700 .
C60 C61 1.494(18) .
C61 H61A 0.9600 .
C61 H61B 0.9600 .
C61 H61C 0.9600 .
C62 H62A 0.9700 .
C62 H62B 0.9700 .
C62 C63 1.519(9) .
C63 H63A 0.9700 .
C63 H63B 0.9700 .
C63 C64 1.504(11) .
C64 H64A 0.9700 .
C64 H64B 0.9700 .
C64 C65 1.521(10) .
C65 H65A 0.9700 .
C65 H65B 0.9700 .
C65 C66 1.504(14) .
C66 H66A 0.9600 .
C66 H66B 0.9600 .
C66 H66C 0.9600 .
C67 C68 1.530(15) .
C69 C70 1.552(16) .
C71 C72 1.534(11) .
C73 C74 1.526(11) .
C75 C76 1.553(10) .
S1A C34A 1.798(7) .
S1A C35A 1.834(7) .
S2A C37A 1.806(8) .
S2A C38A 1.781(9) .
S3A C41A 1.802(7) .
S3A C42A 1.812(7) .
S4A Ag5 2.4874(17) 2_867
S4A C44A 1.829(7) .
S4A C45A 1.848(9) .
O1A C4A 1.368(8) .
O1A C33A 1.430(8) .
O2A C6A 1.388(9) .
O2A C29A 1.424(10) .
O3A C11A 1.374(7) .
O3A C39A 1.427(8) .
O4A C13A 1.360(8) .
O4A C30A 1.442(9) .
O5A C18A 1.377(7) .
O5A C40A 1.403(9) .
O6A C20A 1.373(9) .
O6A C31A 1.413(10) .
O7A C25A 1.399(8) .
O7A C46A 1.425(9) .
O8A C27A 1.371(8) .
O8A C32A 1.431(10) .
C1A C2A 1.407(10) .
C1A C6A 1.376(11) .
C1A C28A 1.530(9) .
C2A H2A 0.9300 .
C2A C3A 1.391(9) .
C3A C4A 1.394(10) .
C3A C7A 1.513(9) .
C4A C5A 1.396(10) .
C5A H5A 0.9300 .
C5A C6A 1.403(10) .
C7A H7A 0.9800 .
C7A C8A 1.524(9) .
C7A C47A 1.519(10) .
C8A C9A 1.388(9) .
C8A C13A 1.404(9) .
C9A H9A 0.9300 .
C9A C10A 1.399(9) .
C10A C11A 1.393(9) .
C10A C14A 1.525(9) .
C11A C12A 1.386(9) .
C12A H12A 0.9300 .
C12A C13A 1.393(9) .
C14A H14A 0.9800 .
C14A C15A 1.521(9) .
C14A C52A 1.534(12) .
C15A C16A 1.412(10) .
C15A C20A 1.392(12) .
C16A H16A 0.9300 .
C16A C17A 1.377(9) .
C17A C18A 1.413(11) .
C17A C21A 1.524(10) .
C18A C19A 1.389(11) .
C19A H19A 0.9300 .
C19A C20A 1.413(10) .
C21A H21A 0.9800 .
C21A C22A 1.523(9) .
C21A C57A 1.529(12) .
C22A C23A 1.400(9) .
C22A C27A 1.385(9) .
C23A H23A 0.9300 .
C23A C24A 1.380(9) .
C24A C25A 1.392(9) .
C24A C28A 1.543(9) .
C25A C26A 1.385(10) .
C26A H26A 0.9300 .
C26A C27A 1.389(10) .
C28A H28A 0.9800 .
C28A C62A 1.561(10) .
C29A H29D 0.9600 .
C29A H29E 0.9600 .
C29A H29F 0.9600 .
C30A H30D 0.9600 .
C30A H30E 0.9600 .
C30A H30F 0.9600 .
C31A H31D 0.9600 .
C31A H31E 0.9600 .
C31A H31F 0.9600 .
C32A H32D 0.9600 .
C32A H32E 0.9600 .
C32A H32F 0.9600 .
C33A H33C 0.9700 .
C33A H33D 0.9700 .
C33A C34A 1.509(10) .
C34A H34E 0.9700 .
C34A H34F 0.9700 .
C35A H35C 0.9700 .
C35A H35D 0.9700 .
C35A C36A 1.496(10) .
C36A H36C 0.9700 .
C36A H36D 0.9700 .
C36A C37A 1.533(9) .
C37A H37C 0.9700 .
C37A H37D 0.9700 .
C38A H38C 0.9700 .
C38A H38D 0.9700 .
C38A C39A 1.497(10) .
C39A H39C 0.9700 .
C39A H39D 0.9700 .
C40A H40C 0.9700 .
C40A H40D 0.9700 .
C40A C41A 1.522(9) .
C41A H41C 0.9700 .
C41A H41D 0.9700 .
C42A H42C 0.9700 .
C42A H42D 0.9700 .
C42A C43A 1.540(9) .
C43A H43C 0.9700 .
C43A H43D 0.9700 .
C43A C44A 1.507(9) .
C44A H44C 0.9700 .
C44A H44D 0.9700 .
C45A H45C 0.9700 .
C45A H45D 0.9700 .
C45A C46A 1.480(11) .
C46A H46C 0.9700 .
C46A H46D 0.9700 .
C47A H47C 0.9700 .
C47A H47D 0.9700 .
C47A C48A 1.512(9) .
C48A H48C 0.9700 .
C48A H48D 0.9700 .
C48A C49A 1.509(11) .
C49A H49C 0.9700 .
C49A H49D 0.9700 .
C49A C50A 1.530(10) .
C50A H50C 0.9700 .
C50A H50D 0.9700 .
C50A C51A 1.510(13) .
C51A H51D 0.9600 .
C51A H51E 0.9600 .
C51A H51F 0.9600 .
C52A H52C 0.9700 .
C52A H52D 0.9700 .
C52A C53A 1.558(12) .
C53A H53C 0.9700 .
C53A H53D 0.9700 .
C53A C54A 1.492(13) .
C54A H54C 0.9700 .
C54A H54D 0.9700 .
C54A H54E 0.9700 .
C54A H54F 0.9700 .
C54A C55A 1.580(16) .
C54A C55B 1.534(19) .
C55A H55C 0.9700 .
C55A H55D 0.9700 .
C55A C56A 1.512(16) .
C56A H56D 0.9600 .
C56A H56E 0.9600 .
C56A H56F 0.9600 .
C56A H56G 0.9600 .
C56A H56H 0.9600 .
C56A H56I 0.9600 .
C56A C55B 1.54(2) .
C57A H57C 0.9700 .
C57A H57D 0.9700 .
C57A C58A 1.489(11) .
C58A H58E 0.9700 .
C58A H58F 0.9700 .
C58A C59A 1.527(16) .
C59A H59C 0.9700 .
C59A H59D 0.9700 .
C59A C60A 1.545(16) .
C60A H60C 0.9700 .
C60A H60D 0.9700 .
C60A C61A 1.541(17) .
C61A H61D 0.9600 .
C61A H61E 0.9600 .
C61A H61F 0.9600 .
C62A H62C 0.9700 .
C62A H62D 0.9700 .
C62A C63A 1.580(11) .
C63A H63C 0.9700 .
C63A H63D 0.9700 .
C63A C64A 1.524(16) .
C64A H64C 0.9700 .
C64A H64D 0.9700 .
C64A C65A 1.515(13) .
C65A H65C 0.9700 .
C65A H65D 0.9700 .
C65A H65E 0.9700 .
C65A H65F 0.9700 .
C65A C66A 1.516(18) .
C65A C66B 1.54(2) .
C66A H66D 0.9600 .
C66A H66E 0.9600 .
C66A H66F 0.9600 .
C33B H33E 0.9700 .
C33B H33F 0.9700 .
C55B H55E 0.9700 .
C55B H55F 0.9700 .
C59B H59E 0.9700 .
C59B H59F 0.9700 .
C59B C60B 1.53(2) .
C60B H60E 0.9700 .
C60B H60F 0.9700 .
C60B C61B 1.542(14) .
C61B H61G 0.9600 .
C61B H61H 0.9600 .
C61B H61I 0.9600 .
C66B H66G 0.9600 .
C66B H66H 0.9600 .
C66B H66I 0.9600 .
O106 H106 0.8200 .
O106 C107 1.471(15) .
C107 H10A 0.9700 .
C107 H10B 0.9700 .
C107 C108 1.515(16) .
C108 H10C 0.9600 .
C108 H10D 0.9600 .
C108 H10E 0.9600 .
O117 H117 0.8200 .
O117 C116 1.44(2) .
C115 H11A 0.9600 .
C115 H11B 0.9600 .
C115 H11C 0.9600 .
C115 C116 1.515(19) .
C116 H11D 0.9700 .
C116 H11E 0.9700 .
O109 H109 0.8200 .
O109 C110 1.487(16) .
C110 H11F 0.9700 .
C110 H11G 0.9700 .
C110 C111 1.460(16) .
C111 H11H 0.9600 .
C111 H11I 0.9600 .
C111 H11J 0.9600 .
O112 H112 0.8200 .
O112 C113 1.408(17) .
C113 H11K 0.9700 .
C113 H11L 0.9700 .
C113 C114 1.609(18) .
C114 H11M 0.9600 .
C114 H11N 0.9600 .
C114 H11O 0.9600 .
O100 H100 0.8200 .
O100 C101 1.466(16) .
C101 H10F 0.9700 .
C101 H10G 0.9700 .
C101 C102 1.602(18) .
C102 H10H 0.9600 .
C102 H10I 0.9600 .
C102 H10J 0.9600 .
O103 H103 0.8200 .
O103 C104 1.475(19) .
C104 H10K 0.9700 .
C104 H10L 0.9700 .
C104 C105 1.503(19) .
C105 H10M 0.9600 .
C105 H10N 0.9600 .
C105 H10O 0.9600 .

loop_
_geom_hbond_atom_site_label_D
_geom_hbond_atom_site_label_H
_geom_hbond_atom_site_label_A
_geom_hbond_distance_DH
_geom_hbond_distance_HA
_geom_hbond_distance_DA
_geom_hbond_angle_DHA
_geom_hbond_site_symmetry_A
C36 H36A O11 0.97 2.41 3.083(11) 126.4 .
C41 H41A O13 0.97 2.36 3.143(9) 137.9 1_455
C44 H44A O7 0.97 2.48 3.086(10) 120.2 .
C34A H34F O18 0.97 2.35 3.199(8) 145.3 1_455
C52A H52D O3A 0.97 2.34 2.948(9) 120.1 .
C62A H62D O7A 0.97 2.39 3.008(9) 121.0 .
O106 H106 O109 0.82 2.15 2.97(2) 175.4 .
O117 H117 O119 0.82 1.81 2.45(7) 134.2 2_676
C116 H11D O118 0.97 2.28 3.08(8) 140.1 .
O109 H109 O10 0.82 2.27 2.847(12) 127.5 2_666
O112 H112 O9 0.82 2.10 2.849(15) 152.5 .
O100 H100 O106 0.82 1.86 2.67(2) 165.9 .
O103 H103 O100 0.82 2.02 2.79(3) 158.6 .

loop_
_geom_torsion_atom_site_label_1
_geom_torsion_atom_site_label_2
_geom_torsion_atom_site_label_3
_geom_torsion_atom_site_label_4
_geom_torsion
_geom_torsion_site_symmetry_1
Ag1 S1 C34 C33 -150.4(6) .
Ag1 S1 C34 C33B 165.5(11) .
Ag1 S1 C35 C36 -70.4(5) .
Ag1 O9 C67 O10 9.8(12) .
Ag1 O9 C67 C68 -171.0(6) .
Ag1 O11 C69 O12 -113.0(10) .
Ag1 O11 C69 C70 66.2(10) .
Ag1 S2A C37A C36A -34.6(6) .
Ag1 S2A C38A C39A 76.6(6) .
Ag2 S2 C37 C36 60.1(6) .
Ag2 S2 C38 C39 164.9(4) .
Ag2 O12 C69 O11 -7.5(12) .
Ag2 O12 C69 C70 173.3(6) .
Ag2 O18 C75 O17 47.5(15) 1_655
Ag2 O18 C75 C76 -132.3(8) 1_655
Ag2 S1A C34A C33A 161.2(5) .
Ag2 S1A C35A C36A 0.7(6) .
Ag3 S3 C41 C40 -166.4(5) 1_455
Ag3 S3 C42 C43 -14.1(8) 1_455
Ag3 S4 C44 C43 62.2(6) 2_556
Ag3 S4 C45 C46 166.4(4) 2_556
Ag3 O13 C71 O14 -11.4(16) .
Ag3 O13 C71 C72 167.6(7) .
Ag3 O15 C73 O16 -2.4(13) .
Ag3 O15 C73 C74 174.7(5) .
Ag4 S1 C34 C33 81.0(6) .
Ag4 S1 C34 C33B 37.0(12) .
Ag4 S1 C35 C36 56.1(5) .
Ag4 O4 C13 C8 85.7(6) .
Ag4 O4 C13 C12 -90.6(7) .
Ag4 O14 C71 O13 13.5(12) .
Ag4 O14 C71 C72 -165.6(5) .
Ag4 O16 C73 O15 -26.5(15) .
Ag4 O16 C73 C74 156.4(6) .
Ag5 O17 C75 O18 21.5(10) .
Ag5 O17 C75 C76 -158.7(5) .
Ag5 S3A C41A C40A 165.4(4) .
Ag5 S3A C42A C43A 19.7(6) .
Ag5 S4A C44A C43A -53.1(6) 2_867
Ag5 S4A C45A C46A -177.3(5) 2_867
S1 C34 C33B O1 47(3) .
S1 C35 C36 C37 168.5(5) .
S2 C38 C39 O3 55.1(7) .
S3 C42 C43 C44 -173.3(6) .
S4 C45 C46 O7 51.5(7) .
O1 C4 C5 C6 175.0(6) .
O1 C33 C34 S1 -45.7(9) .
O3 C11 C12 C13 -173.8(7) .
O5 C18 C19 C20 171.3(7) .
O5 C40 C41 S3 175.4(5) .
O7 C25 C26 C27 176.8(7) .
O9 C67 C68 F1 8.7(13) .
O9 C67 C68 F2 131.9(10) .
O9 C67 C68 F3 -112.7(9) .
O10 C67 C68 F1 -172.1(9) .
O10 C67 C68 F2 -48.9(12) .
O10 C67 C68 F3 66.6(11) .
O11 C69 C70 F4 59.5(11) .
O11 C69 C70 F5 -177.6(8) .
O11 C69 C70 F6 -59.0(11) .
O12 C69 C70 F4 -121.3(10) .
O12 C69 C70 F5 1.7(12) .
O12 C69 C70 F6 120.3(9) .
O13 C71 C72 F7 -118.0(8) .
O13 C71 C72 F8 125.2(8) .
O13 C71 C72 F9 3.9(11) .
O14 C71 C72 F7 61.2(9) .
O14 C71 C72 F8 -55.6(9) .
O14 C71 C72 F9 -176.9(7) .
O15 C73 C74 F10 32.5(11) .
O15 C73 C74 F11 163.8(9) .
O15 C73 C74 F12 -78.8(9) .
O16 C73 C74 F10 -149.9(7) .
O16 C73 C74 F11 -18.6(13) .
O16 C73 C74 F12 98.8(8) .
O17 C75 C76 F13 -68.7(9) .
O17 C75 C76 F14 48.1(9) .
O17 C75 C76 F15 166.9(7) .
O18 C75 C76 F13 111.2(7) .
O18 C75 C76 F14 -132.1(7) .
O18 C75 C76 F15 -13.3(10) .
C1 C2 C3 C4 1.7(9) .
C1 C2 C3 C7 -176.0(5) .
C1 C28 C62 C63 -64.6(8) .
C2 C1 C6 O2 179.0(5) .
C2 C1 C6 C5 0.2(9) .
C2 C1 C28 C24 99.2(7) .
C2 C1 C28 C62 -24.3(9) .
C2 C3 C4 O1 -177.1(5) .
C2 C3 C4 C5 1.0(8) .
C2 C3 C7 C8 -105.3(7) .
C2 C3 C7 C47 19.9(8) .
C3 C4 C5 C6 -2.9(9) .
C3 C7 C8 C9 21.6(10) .
C3 C7 C8 C13 -161.0(6) .
C3 C7 C47 C48 73.0(7) .
C4 O1 C33 C34 -165.9(6) .
C4 O1 C33B C34 151.0(14) .
C4 C3 C7 C8 77.1(7) .
C4 C3 C7 C47 -157.6(5) .
C4 C5 C6 O2 -176.4(6) .
C4 C5 C6 C1 2.3(10) .
C6 C1 C2 C3 -2.2(9) .
C6 C1 C28 C24 -81.5(8) .
C6 C1 C28 C62 155.1(6) .
C7 C3 C4 O1 0.6(8) .
C7 C3 C4 C5 178.6(6) .
C7 C8 C9 C10 179.1(7) .
C7 C8 C13 O4 4.6(10) .
C7 C8 C13 C12 -179.1(7) .
C7 C47 C48 C49 -179.2(6) .
C8 C7 C47 C48 -158.3(5) .
C8 C9 C10 C11 1.0(11) .
C8 C9 C10 C14 -178.9(7) .
C9 C8 C13 O4 -177.8(6) .
C9 C8 C13 C12 -1.6(11) .
C9 C10 C11 O3 174.1(7) .
C9 C10 C11 C12 -4.0(12) .
C9 C10 C14 C15 -10.7(10) .
C9 C10 C14 C52 116.9(8) .
C10 C11 C12 C13 4.1(12) .
C10 C14 C15 C16 93.7(8) .
C10 C14 C15 C20 -87.0(8) .
C10 C14 C52 C53 164.4(6) .
C11 O3 C39 C38 72.7(9) .
C11 C10 C14 C15 169.4(7) .
C11 C10 C14 C52 -63.0(8) .
C11 C12 C13 O4 174.8(7) .
C11 C12 C13 C8 -1.2(11) .
C13 C8 C9 C10 1.7(11) .
C14 C10 C11 O3 -6.0(11) .
C14 C10 C11 C12 175.9(7) .
C14 C15 C16 C17 175.9(6) .
C14 C15 C20 O6 3.1(9) .
C14 C15 C20 C19 -174.7(6) .
C14 C52 C53 C54 171.5(6) .
C15 C14 C52 C53 -67.4(7) .
C15 C16 C17 C18 -1.8(10) .
C15 C16 C17 C21 179.9(6) .
C16 C15 C20 O6 -177.6(6) .
C16 C15 C20 C19 4.6(9) .
C16 C17 C18 O5 -170.6(6) .
C16 C17 C18 C19 6.0(11) .
C16 C17 C21 C22 -116.2(9) .
C16 C17 C21 C57 10.8(11) .
C17 C18 C19 C20 -4.9(12) .
C17 C21 C22 C23 36.1(12) .
C17 C21 C22 C27 -148.8(8) .
C17 C21 C57 C58 70.6(10) .
C18 O5 C40 C41 154.4(7) .
C18 C17 C21 C22 65.6(9) .
C18 C17 C21 C57 -167.3(8) .
C18 C19 C20 O6 -178.4(7) .
C18 C19 C20 C15 -0.8(11) .
C20 C15 C16 C17 -3.4(10) .
C21 C17 C18 O5 7.8(10) .
C21 C17 C18 C19 -175.7(7) .
C21 C22 C23 C24 175.1(8) .
C21 C22 C27 O8 2.8(13) .
C21 C22 C27 C26 -177.9(8) .
C21 C57 C58 C59 -177.6(15) .
C21 C57 C58 C59B -164(3) .
C22 C21 C57 C58 -162.6(7) .
C22 C23 C24 C25 1.8(12) .
C22 C23 C24 C28 -171.8(8) .
C23 C22 C27 O8 178.1(8) .
C23 C22 C27 C26 -2.6(13) .
C23 C24 C25 O7 -179.5(7) .
C23 C24 C25 C26 -0.9(12) .
C23 C24 C28 C1 -30.7(10) .
C23 C24 C28 C62 96.1(8) .
C24 C25 C26 C27 -1.7(12) .
C24 C28 C62 C63 169.8(5) .
C25 O7 C46 C45 92.4(8) .
C25 C24 C28 C1 155.8(7) .
C25 C24 C28 C62 -77.3(8) .
C25 C26 C27 O8 -177.2(8) .
C25 C26 C27 C22 3.5(13) .
C27 C22 C23 C24 -0.1(13) .
C28 C1 C2 C3 177.1(6) .
C28 C1 C6 O2 -0.4(9) .
C28 C1 C6 C5 -179.2(6) .
C28 C24 C25 O7 -5.6(10) .
C28 C24 C25 C26 173.0(7) .
C28 C62 C63 C64 172.9(6) .
C29 O2 C6 C1 -174.6(6) .
C29 O2 C6 C5 4.1(9) .
C30 O4 C13 C8 -140.5(7) .
C30 O4 C13 C12 43.2(9) .
C31 O6 C20 C15 165.6(6) .
C31 O6 C20 C19 -16.8(10) .
C32 O8 C27 C22 -176.9(8) .
C32 O8 C27 C26 3.8(13) .
C33 O1 C4 C3 -179.6(6) .
C33 O1 C4 C5 2.4(10) .
C34 S1 C35 C36 179.3(5) .
C35 S1 C34 C33 -40.3(7) .
C35 S1 C34 C33B -84.3(12) .
C35 C36 C37 S2 -172.9(5) .
C37 S2 C38 C39 -84.3(5) .
C38 S2 C37 C36 -52.0(6) .
C39 O3 C11 C10 -176.1(7) .
C39 O3 C11 C12 2.0(11) .
C40 O5 C18 C17 -145.8(8) .
C40 O5 C18 C19 37.8(11) .
C41 S3 C42 C43 87.7(7) .
C42 S3 C41 C40 83.5(6) .
C42 C43 C44 S4 -170.6(6) .
C44 S4 C45 C46 -82.1(5) .
C45 S4 C44 C43 -52.1(6) .
C46 O7 C25 C24 168.0(7) .
C46 O7 C25 C26 -10.6(11) .
C47 C7 C8 C9 -107.1(7) .
C47 C7 C8 C13 70.2(7) .
C47 C48 C49 C50 -60.8(9) .
C48 C49 C50 C51 -173.3(8) .
C52 C14 C15 C16 -34.5(8) .
C52 C14 C15 C20 144.8(6) .
C52 C53 C54 C55 176.6(8) .
C53 C54 C55 C56 -73.0(13) .
C57 C21 C22 C23 -93.9(10) .
C57 C21 C22 C27 81.3(10) .
C57 C58 C59 C60 -168.3(16) .
C57 C58 C59B C60B -179(17) .
C58 C59 C60 C61 163(3) .
C58 C59B C60B C61B 64(19) .
C62 C63 C64 C65 178.5(6) .
C63 C64 C65 C66 177.6(7) .
S1A C35A C36A C37A -175.4(5) .
S2A C38A C39A O3A 75.8(7) .
S3A C42A C43A C44A -177.7(5) .
S4A C45A C46A O7A -63.3(7) .
O1A C4A C5A C6A -174.0(6) .
O1A C33A C34A S1A -170.4(5) .
O3A C11A C12A C13A 174.3(7) .
O5A C18A C19A C20A -174.3(6) .
O5A C40A C41A S3A -176.6(4) .
O7A C25A C26A C27A 175.6(7) .
C1A C2A C3A C4A 2.0(9) .
C1A C2A C3A C7A -177.3(6) .
C1A C28A C62A C63A 57.6(9) .
C2A C1A C6A O2A 176.3(6) .
C2A C1A C6A C5A -4.5(10) .
C2A C1A C28A C24A -87.1(8) .
C2A C1A C28A C62A 37.3(9) .
C2A C3A C4A O1A 173.0(5) .
C2A C3A C4A C5A -6.6(9) .
C2A C3A C7A C8A 117.9(7) .
C2A C3A C7A C47A -8.4(9) .
C3A C4A C5A C6A 5.6(10) .
C3A C7A C8A C9A -26.3(10) .
C3A C7A C8A C13A 150.9(7) .
C3A C7A C47A C48A -72.6(8) .
C4A O1A C33A C34A -150.8(6) .
C4A C3A C7A C8A -61.4(8) .
C4A C3A C7A C47A 172.2(5) .
C4A C5A C6A O2A 179.4(6) .
C4A C5A C6A C1A 0.3(10) .
C6A C1A C2A C3A 3.4(10) .
C6A C1A C28A C24A 92.8(8) .
C6A C1A C28A C62A -142.9(7) .
C7A C3A C4A O1A -7.6(8) .
C7A C3A C4A C5A 172.8(6) .
C7A C8A C9A C10A 176.7(7) .
C7A C8A C13A O4A 1.2(10) .
C7A C8A C13A C12A -177.1(7) .
C7A C47A C48A C49A -178.4(7) .
C8A C7A C47A C48A 161.0(6) .
C8A C9A C10A C11A -0.4(11) .
C8A C9A C10A C14A -175.9(7) .
C9A C8A C13A O4A 178.5(6) .
C9A C8A C13A C12A 0.2(11) .
C9A C10A C11A O3A -174.8(7) .
C9A C10A C11A C12A 1.6(11) .
C9A C10A C14A C15A 4.1(11) .
C9A C10A C14A C52A -122.6(8) .
C10A C11A C12A C13A -1.9(12) .
C10A C14A C15A C16A -81.7(9) .
C10A C14A C15A C20A 99.5(8) .
C10A C14A C52A C53A -158.5(8) .
C11A O3A C39A C38A 176.1(6) .
C11A C10A C14A C15A -171.2(7) .
C11A C10A C14A C52A 62.1(9) .
C11A C12A C13A O4A -177.2(7) .
C11A C12A C13A C8A 1.0(11) .
C13A C8A C9A C10A -0.5(11) .
C14A C10A C11A O3A 0.7(11) .
C14A C10A C11A C12A 177.2(7) .
C14A C15A C16A C17A -175.7(6) .
C14A C15A C20A O6A -3.9(9) .
C14A C15A C20A C19A 174.8(6) .
C14A C52A C53A C54A 173.2(11) .
C15A C14A C52A C53A 73.0(9) .
C15A C16A C17A C18A 1.2(9) .
C15A C16A C17A C21A -179.8(6) .
C16A C15A C20A O6A 177.3(6) .
C16A C15A C20A C19A -4.0(9) .
C16A C17A C18A O5A 173.6(5) .
C16A C17A C18A C19A -5.0(9) .
C16A C17A C21A C22A 119.1(7) .
C16A C17A C21A C57A -8.2(9) .
C17A C18A C19A C20A 4.2(10) .
C17A C21A C22A C23A -32.1(10) .
C17A C21A C22A C27A 146.8(7) .
C17A C21A C57A C58A -73.4(8) .
C18A O5A C40A C41A -163.5(5) .
C18A C17A C21A C22A -62.0(7) .
C18A C17A C21A C57A 170.7(6) .
C18A C19A C20A O6A 179.2(6) .
C18A C19A C20A C15A 0.5(9) .
C20A C15A C16A C17A 3.2(9) .
C21A C17A C18A O5A -5.4(8) .
C21A C17A C18A C19A 176.0(6) .
C21A C22A C23A C24A 176.9(7) .
C21A C22A C27A O8A 2.5(11) .
C21A C22A C27A C26A -176.8(7) .
C21A C57A C58A C59A 169.3(8) .
C22A C21A C57A C58A 160.2(6) .
C22A C23A C24A C25A 0.5(11) .
C22A C23A C24A C28A -175.8(7) .
C23A C22A C27A O8A -178.5(7) .
C23A C22A C27A C26A 2.2(12) .
C23A C24A C25A O7A -175.7(6) .
C23A C24A C25A C26A 1.0(11) .
C23A C24A C28A C1A 8.4(11) .
C23A C24A C28A C62A -116.8(7) .
C24A C25A C26A C27A -0.9(12) .
C24A C28A C62A C63A -176.6(7) .
C25A O7A C46A C45A -100.2(8) .
C25A C24A C28A C1A -167.8(7) .
C25A C24A C28A C62A 67.0(9) .
C25A C26A C27A O8A 179.9(7) .
C25A C26A C27A C22A -0.8(12) .
C27A C22A C23A C24A -2.1(11) .
C28A C1A C2A C3A -176.8(6) .
C28A C1A C6A O2A -3.6(9) .
C28A C1A C6A C5A 175.6(6) .
C28A C24A C25A O7A 0.7(10) .
C28A C24A C25A C26A 177.4(7) .
C28A C62A C63A C64A 54.8(11) .
C29A O2A C6A C1A -171.8(6) .
C29A O2A C6A C5A 9.0(10) .
C30A O4A C13A C8A -163.8(7) .
C30A O4A C13A C12A 14.4(11) .
C31A O6A C20A C15A -173.2(6) .
C31A O6A C20A C19A 8.2(9) .
C32A O8A C27A C22A -171.4(9) .
C32A O8A C27A C26A 7.9(13) .
C33A O1A C4A C3A 138.2(6) .
C33A O1A C4A C5A -42.2(9) .
C34A S1A C35A C36A -101.5(6) .
C35A S1A C34A C33A -89.0(6) .
C35A C36A C37A S2A -172.1(5) .
C37A S2A C38A C39A -44.1(7) .
C38A S2A C37A C36A 84.9(6) .
C39A O3A C11A C10A -168.0(7) .
C39A O3A C11A C12A 15.6(11) .
C40A O5A C18A C17A 150.1(6) .
C40A O5A C18A C19A -31.3(9) .
C41A S3A C42A C43A -82.5(6) .
C42A S3A C41A C40A -85.2(5) .
C42A C43A C44A S4A 175.6(5) .
C44A S4A C45A C46A 72.0(6) .
C45A S4A C44A C43A 55.3(6) .
C46A O7A C25A C24A -155.5(7) .
C46A O7A C25A C26A 27.8(11) .
C47A C7A C8A C9A 102.7(8) .
C47A C7A C8A C13A -80.1(8) .
C47A C48A C49A C50A 173.5(8) .
C48A C49A C50A C51A 179.4(10) .
C52A C14A C15A C16A 46.0(8) .
C52A C14A C15A C20A -132.8(7) .
C52A C53A C54A C55A -169.0(14) .
C52A C53A C54A C55B 148(3) .
C53A C54A C55A C56A 175.8(17) .
C53A C54A C55B C56A 131(3) .
C57A C21A C22A C23A 95.7(8) .
C57A C21A C22A C27A -85.4(8) .
C57A C58A C59A C60A 170.6(9) .
C58A C59A C60A C61A -72.6(16) .
C62A C63A C64A C65A 60.2(13) .
C63A C64A C65A C66A 78(2) .
C63A C64A C65A C66B 50(5) .
C33B O1 C4 C3 130.5(16) .
C33B O1 C4 C5 -47.5(18) .
